data_7131720
loop_
_publ_author_name
'Dworzak, Michael'
'Montone, Christine M.'
'Halaszynski, Nicole Irene'
'Yap, Glenn P. A.'
'Kloxin, Christopher'
'Bloch, Eric D.'

_publ_section_title
;
 Rapid Post-Synthetic Modification of Porous Coordination Cages with
 Copper-Catalyzed Click Chemistry
;
_journal_name_full 'Chemical Communications'
_journal_paper_doi 10.1039/D3CC02015K
_journal_year 2023
_chemical_formula_moiety 'C224 H200 Co16 N24 O84 S16, 50[C3H7NO]'
_chemical_formula_sum 'C374 H550 Co16 N74 O134 S16'
_chemical_formula_weight 9682.69
_space_group_crystal_system triclinic
_space_group_IT_number 2
_space_group_name_Hall '-P 1'
_space_group_name_H-M_alt 'P -1'
_atom_sites_solution_hydrogens geom
_atom_sites_solution_primary dual
_audit_creation_date 2021-12-01
_audit_creation_method
;
Olex2 1.3
(compiled 2020.12.01 svn.r5f60950 for OlexSys, GUI svn.r6408)
;
_audit_update_record
;
2022-07-18 deposited with the CCDC.	2023-05-26 downloaded from the CCDC.
;
_cell_angle_alpha 96.343(5)
_cell_angle_beta 92.698(5)
_cell_angle_gamma 112.580(5)
_cell_formula_units_Z 1
_cell_length_a 20.646(3)
_cell_length_b 20.661(3)
_cell_length_c 27.970(4)
_cell_measurement_reflns_used 9057
_cell_measurement_temperature 120.0
_cell_measurement_theta_max 53.64
_cell_measurement_theta_min 2.33
_cell_volume 10897(3)
_computing_cell_refinement 'SAINT V8.40B (?, 2016)'
_computing_data_reduction 'SAINT V8.40B (?, 2016)'
_computing_molecular_graphics 'Olex2 1.3 (Dolomanov et al., 2009)'
_computing_publication_material 'Olex2 1.3 (Dolomanov et al., 2009)'
_computing_structure_refinement 'SHELXL 2017/1 (Sheldrick, 2015)'
_computing_structure_solution 'XT  (Sheldrick, 2015)'
_diffrn_ambient_temperature 120.0
_diffrn_measured_fraction_theta_full 0.969
_diffrn_measured_fraction_theta_max 0.969
_diffrn_measurement_device_type 'Bruker Venture Photon'
_diffrn_measurement_method '\f and \w scans'
_diffrn_radiation_type CuK\a
_diffrn_radiation_wavelength 1.54178
_diffrn_reflns_av_R_equivalents 0.2168
_diffrn_reflns_av_unetI/netI 0.2617
_diffrn_reflns_Laue_measured_fraction_full 0.969
_diffrn_reflns_Laue_measured_fraction_max 0.969
_diffrn_reflns_limit_h_max 20
_diffrn_reflns_limit_h_min -21
_diffrn_reflns_limit_k_max 21
_diffrn_reflns_limit_k_min -21
_diffrn_reflns_limit_l_max 29
_diffrn_reflns_limit_l_min -29
_diffrn_reflns_number 98463
_diffrn_reflns_point_group_measured_fraction_full 0.969
_diffrn_reflns_point_group_measured_fraction_max 0.969
_diffrn_reflns_theta_full 54.335
_diffrn_reflns_theta_max 54.335
_diffrn_reflns_theta_min 2.329
_diffrn_source_current 1.2
_diffrn_source_power 0.06
_diffrn_source_voltage 50.0
_diffrn_standards_number 0
_exptl_absorpt_coefficient_mu 6.143
_exptl_absorpt_correction_T_max 0.7505
_exptl_absorpt_correction_T_min 0.3366
_exptl_absorpt_correction_type multi-scan
_exptl_absorpt_process_details
;
SADABS-2016/2 (Bruker,2016) was used for absorption correction.
wR2(int) was 0.1691 before and 0.0965 after correction.
The Ratio of minimum to maximum transmission is 0.4485.
The \l/2 correction factor is Not present.
;
_exptl_crystal_colour red
_exptl_crystal_colour_primary red
_exptl_crystal_density_diffrn 1.475
_exptl_crystal_description plate
_exptl_crystal_F_000 5072
_exptl_crystal_size_max 0.278
_exptl_crystal_size_mid 0.18
_exptl_crystal_size_min 0.116
_refine_diff_density_max 1.448
_refine_diff_density_min -1.384
_refine_diff_density_rms 0.163
_refine_ls_extinction_coef 0.00093(8)
_refine_ls_extinction_expression Fc^*^=kFc[1+0.001xFc^2^\l^3^/sin(2\q)]^-1/4^
_refine_ls_extinction_method 'SHELXL-2017/1 (Sheldrick 2017)'
_refine_ls_goodness_of_fit_ref 1.067
_refine_ls_hydrogen_treatment constr
_refine_ls_matrix_type full
_refine_ls_number_parameters 1511
_refine_ls_number_reflns 25929
_refine_ls_number_restraints 3077
_refine_ls_restrained_S_all 1.054
_refine_ls_R_factor_all 0.2120
_refine_ls_R_factor_gt 0.1419
_refine_ls_shift/su_max 0.001
_refine_ls_shift/su_mean 0.000
_refine_ls_structure_factor_coef Fsqd
_refine_ls_weighting_details 'w=1/[\s^2^(Fo^2^)+(0.2000P)^2^] where P=(Fo^2^+2Fc^2^)/3'
_refine_ls_weighting_scheme calc
_refine_ls_wR_factor_gt 0.3661
_refine_ls_wR_factor_ref 0.3988
_reflns_Friedel_coverage 0.000
_reflns_number_gt 10051
_reflns_number_total 25929
_reflns_threshold_expression 'I > 2\s(I)'
_cod_data_source_file d3cc02015k2.cif
_cod_data_source_block eric627
_cod_original_cell_volume 10897(2)
_cod_database_code 7131720
_shelx_shelxl_version_number 2017/1
_shelx_space_group_comment
;
The symmetry employed for this shelxl refinement is uniquely defined
by the following loop, which should always be used as a source of
symmetry information in preference to the above space-group names.
They are only intended as comments.
;
_shelx_estimated_absorpt_t_max 0.536
_shelx_estimated_absorpt_t_min 0.280
_olex2_refinement_description
;
1. Fixed Uiso
 At 1.2 times of:
  All C(H) groups
 At 1.5 times of:
  All C(H,H,H) groups
2. Restrained distances
 C4_3-C8_3 \\sim C4_3-C9_3 \\sim C4_3-C10_3
 with sigma of 0.02
 C7_3-C8_3 \\sim C7_3-C9_3 \\sim C7_3-C10_3
 with sigma of 0.02
 C8_3-C9_3 \\sim C9_3-C10_3 \\sim C10_3-C8_3
 with sigma of 0.02
 C4_4-C8_4 \\sim C4_4-C9_4 \\sim C4_4-C10_4
 with sigma of 0.02
 C7_4-C8_4 \\sim C7_4-C9_4 \\sim C7_4-C10_4
 with sigma of 0.02
 C8_4-C9_4 \\sim C9_4-C10_4 \\sim C10_4-C8_4
 with sigma of 0.02
 C4_5-C8_5 \\sim C4_5-C9_5 \\sim C4_5-C10_5
 with sigma of 0.02
 C7_5-C8_5 \\sim C7_5-C9_5 \\sim C7_5-C10_5
 with sigma of 0.02
 C8_5-C9_5 \\sim C9_5-C10_5 \\sim C10_5-C8_5
 with sigma of 0.02
 O1-Co4 \\sim O1-Co2
 with sigma of 0.02
 C7_6-C8_6 \\sim C1_6-C3_6
 with sigma of 0.02
3. Uiso/Uaniso restraints and constraints
All non-hydrogen atoms have similar U: within 2A with sigma of 0.002 and sigma
for terminal atoms of 0.004 within 2A
4. Rigid body (RIGU) restrains
 All non-hydrogen atoms
 with sigma for 1-2 distances of 0.002 and sigma for 1-3 distances of 0.002
5.a Free rotating group:
 C4(C7,C8,C9,C10)
5.b Me refined with riding coordinates:
 C8(H8A,H8B,H8C), C9(H9A,H9B,H9C), C10(H10A,H10B,H10C), C8(H8A,H8B,H8C),
 C9(H9A,H9B,H9C), C10(H10A,H10B,H10C), C4(H4A,H4B,H4C), C8(H8A,H8B,H8C),
 C10(H10A,H10B,H10C), C8(H8A,H8B,H8C), C9(H9A,H9B,H9C), C10(H10A,H10B,H10C),
 C4(H4A,H4B,H4C), C9(H9A,H9B,H9C), C10(H10A,H10B,H10C), C8(H8A,H8B,H8C), C9(H9A,
 H9B,H9C), C10(H10A,H10B,H10C), C8(H8A,H8B,H8C), C9(H9A,H9B,H9C), C10(H10A,H10B,
 H10C), C8(H8A,H8B,H8C), C9(H9A,H9B,H9C), C10(H10A,H10B,H10C)
5.c Aromatic/amide H refined with riding coordinates:
 C2(H2), C4(H4), C6(H6), C3(H3), C5(H5), C3(H3), C5(H5), C5(H5), C3(H3),
 C5(H5), C3(H3), C2(H2), C6(H6), C4(H4), C2(H2), C4(H4), C6(H6), C3(H3), C5(H5),
  C3(H3), C5(H5), C5(H5), C3(H3), C3(H3), C5(H5), C2(H2), C6(H6), C4(H4)
5.d Fitted hexagon refined as free rotating group:
 C2(C3,C4,C5,C6,C7), C1(C2,C3,C4,C5,C6), C1(C2,C3,C4,C5,C6), C1(C6,C5,C9,C3,
 C2), C1(C6,C5,C4,C3,C2), C2(C7,C6,C5,C4,C3), C2(C3,C4,C5,C6,C7), C1(C2,C3,C8,
 C5,C6), C1(C6,C5,C4,C3,C2), C2(C7,C6,C5,C4,C3)
;
_smtbx_masks_special_details
;
A solvent mask was calculated and 2115 electrons were 
found in a volume of 6018\%A^3^ in 1 void per unit cell. 
This is consistent with the presence of 
50[C3H7NO] per Asymmetric Unit 
which account for 2000 electrons 
per unit cell.
;
_smtbx_masks_void_probe_radius 1.2
_smtbx_masks_void_truncation_radius 1.2
_olex2_submission_special_instructions 'No special instructions were received'

loop_
_space_group_symop_operation_xyz
'x, y, z'
'-x, -y, -z'

loop_
_atom_site_label
_atom_site_type_symbol
_atom_site_fract_x
_atom_site_fract_y
_atom_site_fract_z
_atom_site_U_iso_or_equiv
_atom_site_adp_type
_atom_site_occupancy
_atom_site_site_symmetry_order
_atom_site_calc_flag
_atom_site_refinement_flags_posn
_atom_site_refinement_flags_adp
_atom_site_refinement_flags_occupancy
_atom_site_disorder_assembly
_atom_site_disorder_group
Co1 Co 0.37535(12) 0.03308(12) -0.26403(9) 0.0484(7) Uani 1 1 d . . . . .
O1 O 0.3488(4) 0.0801(4) -0.1964(3) 0.0502(18) Uani 1 1 d D . . . .
O2 O 0.3663(5) 0.1886(5) 0.1501(3) 0.0493(18) Uani 1 1 d . . . . .
Co2 Co 0.23548(12) -0.00577(13) -0.22034(9) 0.0506(7) Uani 1 1 d D . . . .
Co3 Co 0.29273(12) 0.14808(13) -0.17373(9) 0.0520(7) Uani 1 1 d . . . . .
Co4 Co 0.43032(12) 0.18815(12) -0.22067(9) 0.0505(7) Uani 1 1 d D U . . .
Co5 Co 0.25315(12) 0.11456(12) 0.16785(8) 0.0462(7) Uani 1 1 d . . . . .
Co6 Co 0.39655(12) 0.18415(12) 0.22638(9) 0.0487(7) Uani 1 1 d . . . . .
Co7 Co 0.44540(12) 0.30671(12) 0.16743(9) 0.0494(7) Uani 1 1 d . U . . .
Co8 Co 0.30300(12) 0.23608(12) 0.10697(9) 0.0470(7) Uani 1 1 d . . . . .
N1_1 N 0.7795(8) 0.2385(7) -0.1880(6) 0.0885(19) Uani 1 1 d . U . . .
C1_1 C 0.6716(8) -0.0243(9) -0.1978(6) 0.0654(15) Uani 1 1 d . U . . .
O1_1 O 0.6214(5) -0.0787(5) -0.2195(4) 0.0646(18) Uani 1 1 d . U . . .
O2_1 O 0.7274(5) -0.0281(5) -0.1806(4) 0.0631(18) Uani 1 1 d . U . . .
N2_1 N 0.8396(8) 0.2362(8) -0.1803(6) 0.094(2) Uani 1 1 d . U . . .
C2_1 C 0.6039(4) 0.0457(4) -0.2118(4) 0.0671(15) Uani 1 1 d G U . . .
H2_1 H 0.563049 0.002903 -0.218233 0.081 Uiso 1 1 calc R U . . .
C3_1 C 0.6698(5) 0.0435(5) -0.2030(4) 0.0683(14) Uani 1 1 d G U . . .
C4_1 C 0.7295(4) 0.1060(6) -0.1935(4) 0.0739(16) Uani 1 1 d G U . . .
H4_1 H 0.774590 0.104529 -0.187528 0.089 Uiso 1 1 calc R U . . .
C5_1 C 0.7234(4) 0.1708(5) -0.1929(4) 0.0784(16) Uani 1 1 d G U . . .
C6_1 C 0.6575(6) 0.1730(4) -0.2016(4) 0.0730(16) Uani 1 1 d G U . . .
H6_1 H 0.653302 0.217261 -0.201179 0.088 Uiso 1 1 calc R U . . .
C7_1 C 0.5977(4) 0.1104(6) -0.2111(4) 0.0667(13) Uani 1 1 d G U . . .
O3_1 O 0.4784(5) 0.0534(5) -0.2436(4) 0.0597(15) Uani 1 1 d . U . . .
N3_1 N 0.9015(8) 0.2386(8) -0.1844(6) 0.105(3) Uani 1 1 d . U . . .
O4_1 O 0.5197(5) 0.1730(5) -0.2165(4) 0.0565(11) Uani 1 1 d . U . . .
C8_1 C 0.5253(8) 0.1114(9) -0.2255(6) 0.0609(12) Uani 1 1 d . U . . .
S1_2 S 0.3620(2) 0.0069(2) -0.37544(16) 0.0592(9) Uani 1 1 d . U . . .
C1_2 C 0.4070(5) 0.1497(6) -0.3354(3) 0.0585(12) Uani 1 1 d G U . . .
C2_2 C 0.4291(5) 0.2207(5) -0.3411(3) 0.0610(12) Uani 1 1 d G U . . .
C3_2 C 0.4338(5) 0.2405(4) -0.3871(4) 0.0665(14) Uani 1 1 d G U . . .
H3_2 H 0.448961 0.289076 -0.390962 0.080 Uiso 1 1 calc R U . . .
C4_2 C 0.4164(6) 0.1892(6) -0.4275(3) 0.0713(14) Uani 1 1 d G U . . .
C5_2 C 0.3942(5) 0.1182(5) -0.4218(3) 0.0669(14) Uani 1 1 d G U . . .
H5_2 H 0.382287 0.083125 -0.449403 0.080 Uiso 1 1 calc R U . . .
C6_2 C 0.3895(5) 0.0984(4) -0.3758(4) 0.0616(12) Uani 1 1 d G U . . .
O1_2 O 0.3989(5) 0.1301(5) -0.2894(4) 0.0551(14) Uani 1 1 d . U . . .
O2_2 O 0.3905(5) -0.0062(5) -0.3311(4) 0.0574(13) Uani 1 1 d . U . . .
O3_2 O 0.3773(5) -0.0235(5) -0.4205(4) 0.0595(19) Uani 1 1 d . U . . .
C7_2 C 0.4151(10) 0.2069(10) -0.4791(6) 0.0797(17) Uani 1 1 d . U . . .
C8_2 C 0.3814(9) 0.1532(9) -0.5161(6) 0.091(3) Uani 1 1 d . U . . .
H8A_2 H 0.334749 0.123566 -0.507590 0.136 Uiso 1 1 calc R U . . .
H8B_2 H 0.376143 0.173169 -0.545547 0.136 Uiso 1 1 calc R U . . .
H8C_2 H 0.409188 0.124294 -0.521797 0.136 Uiso 1 1 calc R U . . .
C9_2 C 0.3741(9) 0.2588(9) -0.4844(6) 0.087(2) Uani 1 1 d . U . . .
H9A_2 H 0.394106 0.300024 -0.459317 0.131 Uiso 1 1 calc R U . . .
H9B_2 H 0.379435 0.274530 -0.516359 0.131 Uiso 1 1 calc R U . . .
H9C_2 H 0.324019 0.233311 -0.480932 0.131 Uiso 1 1 calc R U . . .
C10_2 C 0.4807(9) 0.2490(9) -0.4906(6) 0.088(3) Uani 1 1 d . U . . .
H10A_2 H 0.504369 0.287203 -0.463825 0.131 Uiso 1 1 calc R U . . .
H10B_2 H 0.508815 0.220374 -0.496135 0.131 Uiso 1 1 calc R U . . .
H10C_2 H 0.475770 0.269248 -0.519885 0.131 Uiso 1 1 calc R U . . .
S1_3 S 0.1054(2) -0.0499(2) -0.29408(16) 0.0614(9) Uani 1 1 d . U . . .
O1_3 O 0.2699(5) 0.0002(5) -0.2892(4) 0.0596(15) Uani 1 1 d . U . . .
C1_3 C 0.2343(5) -0.0215(6) -0.3348(3) 0.0611(12) Uani 1 1 d G U . . .
C2_3 C 0.2715(4) -0.0176(6) -0.3753(4) 0.0624(12) Uani 1 1 d G U . . .
C3_3 C 0.2361(5) -0.0333(5) -0.4213(3) 0.0680(14) Uani 1 1 d G U . . .
H3_3 H 0.261473 -0.030619 -0.448950 0.082 Uiso 1 1 calc R U . . .
C4_3 C 0.1635(5) -0.0530(5) -0.4268(3) 0.0724(15) Uani 1 1 d DG U . . .
C5_3 C 0.1263(4) -0.0569(5) -0.3863(4) 0.0683(15) Uani 1 1 d G U . . .
H5_3 H 0.076690 -0.070316 -0.390063 0.082 Uiso 1 1 calc R U . . .
C6_3 C 0.1617(5) -0.0412(6) -0.3403(3) 0.0633(12) Uani 1 1 d G U . . .
O2_3 O 0.1336(5) -0.0706(5) -0.2517(4) 0.0605(14) Uani 1 1 d . U . . .
O3_3 O 0.0356(5) -0.0988(5) -0.3148(4) 0.063(2) Uani 1 1 d . U . . .
C7_3 C 0.1236(7) -0.0706(7) -0.4776(6) 0.0801(18) Uani 1 1 d D U . . .
C8_3 C 0.1708(8) -0.0460(8) -0.5171(5) 0.091(3) Uani 1 1 d D U . . .
H8A_3 H 0.208494 -0.063719 -0.515261 0.136 Uiso 1 1 calc R U . . .
H8B_3 H 0.143174 -0.064075 -0.548606 0.136 Uiso 1 1 calc R U . . .
H8C_3 H 0.191581 0.005879 -0.512945 0.136 Uiso 1 1 calc R U . . .
C9_3 C 0.0658(7) -0.0416(8) -0.4819(5) 0.085(2) Uani 1 1 d D U . . .
H9A_3 H 0.034074 -0.056836 -0.456663 0.128 Uiso 1 1 calc R U . . .
H9B_3 H 0.087318 0.010181 -0.478084 0.128 Uiso 1 1 calc R U . . .
H9C_3 H 0.038911 -0.059773 -0.513745 0.128 Uiso 1 1 calc R U . . .
C10_3 C 0.0823(8) -0.1509(7) -0.4923(6) 0.090(3) Uani 1 1 d D U . . .
H10A_3 H 0.050563 -0.169770 -0.467689 0.135 Uiso 1 1 calc R U . . .
H10B_3 H 0.054754 -0.159515 -0.523501 0.135 Uiso 1 1 calc R U . . .
H10C_3 H 0.115477 -0.174348 -0.494884 0.135 Uiso 1 1 calc R U . . .
S1_4 S 0.2025(2) 0.2306(2) -0.20290(17) 0.0652(9) Uani 1 1 d . U . . .
O1_4 O 0.2113(5) 0.0814(5) -0.2269(4) 0.0600(14) Uani 1 1 d . U . . .
C1_4 C 0.1516(5) 0.0887(6) -0.2465(4) 0.0627(12) Uani 1 1 d G U . . .
C6_4 C 0.1436(5) 0.1527(5) -0.2381(4) 0.0653(12) Uani 1 1 d G U . . .
C5_4 C 0.0857(5) 0.1602(4) -0.2603(4) 0.0682(14) Uani 1 1 d G U . . .
H5_4 H 0.080316 0.203972 -0.254501 0.082 Uiso 1 1 calc R U . . .
C9_4 C 0.0358(5) 0.1038(6) -0.2910(4) 0.0710(14) Uani 1 1 d DG U . . .
C3_4 C 0.0438(5) 0.0398(5) -0.2994(4) 0.0678(14) Uani 1 1 d G U . . .
H3_4 H 0.009637 0.001181 -0.320391 0.081 Uiso 1 1 calc R U . . .
C2_4 C 0.1016(5) 0.0323(4) -0.2772(4) 0.0640(11) Uani 1 1 d G U . . .
O2_4 O 0.2332(5) 0.2110(5) -0.1613(4) 0.0657(13) Uani 1 1 d . U . . .
O3_4 O 0.1646(5) 0.2743(5) -0.1891(4) 0.0662(18) Uani 1 1 d . U . . .
C4_4 C -0.0180(7) 0.1798(9) -0.3284(6) 0.084(3) Uani 1 1 d D U . . .
H4A_4 H 0.008910 0.217428 -0.302049 0.126 Uiso 1 1 calc R U . . .
H4B_4 H 0.010401 0.182607 -0.355799 0.126 Uiso 1 1 calc R U . . .
H4C_4 H -0.061393 0.185462 -0.338560 0.126 Uiso 1 1 calc R U . . .
C7_4 C -0.0352(6) 0.1136(9) -0.3124(5) 0.0766(17) Uani 1 1 d D U . . .
C8_4 C -0.0786(7) 0.0482(7) -0.3513(5) 0.084(3) Uani 1 1 d D U . . .
H8A_4 H -0.088306 0.004425 -0.337190 0.126 Uiso 1 1 calc R U . . .
H8B_4 H -0.123263 0.051095 -0.361853 0.126 Uiso 1 1 calc R U . . .
H8C_4 H -0.051470 0.048240 -0.379091 0.126 Uiso 1 1 calc R U . . .
C10_4 C -0.0836(7) 0.1061(8) -0.2673(5) 0.083(3) Uani 1 1 d D U . . .
H10A_4 H -0.094801 0.059553 -0.256819 0.125 Uiso 1 1 calc R U . . .
H10B_4 H -0.057731 0.143223 -0.240366 0.125 Uiso 1 1 calc R U . . .
H10C_4 H -0.127379 0.110929 -0.277500 0.125 Uiso 1 1 calc R U . . .
O1_5 O 0.3417(5) 0.2112(5) -0.2260(4) 0.0599(13) Uani 1 1 d . U . . .
C1_5 C 0.3284(6) 0.2624(5) -0.2486(4) 0.0624(11) Uani 1 1 d G U . . .
C6_5 C 0.3730(4) 0.3003(6) -0.2805(4) 0.0633(11) Uani 1 1 d G U . . .
C5_5 C 0.3571(5) 0.3498(5) -0.3030(3) 0.0676(13) Uani 1 1 d G U . . .
H5_5 H 0.387585 0.375721 -0.324771 0.081 Uiso 1 1 calc R U . . .
C4_5 C 0.2966(5) 0.3614(5) -0.2937(4) 0.0714(13) Uani 1 1 d DG U . . .
C3_5 C 0.2520(4) 0.3235(6) -0.2618(4) 0.0681(14) Uani 1 1 d G U . . .
H3_5 H 0.210670 0.331412 -0.255472 0.082 Uiso 1 1 calc R U . . .
C2_5 C 0.2679(5) 0.2740(5) -0.2393(3) 0.0650(11) Uani 1 1 d G U . . .
S1_5 S 0.4498(2) 0.2921(2) -0.29468(16) 0.0588(9) Uani 1 1 d . U . . .
O2_5 O 0.4818(5) 0.2759(5) -0.2527(4) 0.0582(13) Uani 1 1 d . U . . .
O3_5 O 0.4923(5) 0.3570(5) -0.3152(4) 0.0595(19) Uani 1 1 d . U . . .
C7_5 C 0.2824(7) 0.4264(8) -0.3070(5) 0.0772(16) Uani 1 1 d D U . . .
C8_5 C 0.3039(8) 0.4834(7) -0.2633(6) 0.089(3) Uani 1 1 d D U . . .
H8A_5 H 0.275773 0.464904 -0.236864 0.134 Uiso 1 1 calc R U . . .
H8B_5 H 0.353986 0.497391 -0.252885 0.134 Uiso 1 1 calc R U . . .
H8C_5 H 0.295849 0.524588 -0.271829 0.134 Uiso 1 1 calc R U . . .
C9_5 C 0.2057(7) 0.4056(8) -0.3225(5) 0.082(3) Uani 1 1 d D U . . .
H9A_5 H 0.177508 0.384942 -0.296639 0.124 Uiso 1 1 calc R U . . .
H9B_5 H 0.197524 0.447559 -0.329231 0.124 Uiso 1 1 calc R U . . .
H9C_5 H 0.191893 0.370722 -0.351754 0.124 Uiso 1 1 calc R U . . .
C10_5 C 0.3269(8) 0.4580(8) -0.3452(5) 0.081(3) Uani 1 1 d D U . . .
H10A_5 H 0.376592 0.471048 -0.334179 0.122 Uiso 1 1 calc R U . . .
H10B_5 H 0.313910 0.423441 -0.374630 0.122 Uiso 1 1 calc R U . . .
H10C_5 H 0.319541 0.500278 -0.352106 0.122 Uiso 1 1 calc R U . . .
C1_6 C 0.4326(9) 0.2431(9) -0.1201(6) 0.0665(15) Uani 1 1 d D U . . .
O1_6 O 0.3638(5) 0.2124(5) -0.1191(4) 0.0641(17) Uani 1 1 d . U . . .
N1_6 N 0.6510(8) 0.4153(8) -0.0180(6) 0.0908(19) Uani 1 1 d . U . . .
N2_6 N 0.6824(8) 0.4355(8) -0.0547(6) 0.098(2) Uani 1 1 d . U . . .
O2_6 O 0.4672(5) 0.2468(5) -0.1548(4) 0.0648(17) Uani 1 1 d . U . . .
C2_6 C 0.4355(4) 0.2772(5) -0.0300(4) 0.0692(16) Uani 1 1 d G U . . .
H2_6 H 0.386769 0.247626 -0.032039 0.083 Uiso 1 1 calc R U . . .
C7_6 C 0.4718(5) 0.3119(6) 0.0145(3) 0.0682(14) Uani 1 1 d DG U . . .
C6_6 C 0.5431(5) 0.3552(6) 0.0174(3) 0.0753(16) Uani 1 1 d G U . . .
H6_6 H 0.567950 0.378885 0.047880 0.090 Uiso 1 1 calc R U . . .
C5_6 C 0.5779(4) 0.3639(6) -0.0242(4) 0.0810(16) Uani 1 1 d G U . . .
C4_6 C 0.5415(6) 0.3292(6) -0.0688(3) 0.0758(17) Uani 1 1 d G U . . .
H4_6 H 0.565314 0.335160 -0.097242 0.091 Uiso 1 1 calc R U . . .
C3_6 C 0.4703(5) 0.2859(6) -0.0717(3) 0.0704(15) Uani 1 1 d DG U . . .
N3_6 N 0.7230(8) 0.4589(9) -0.0962(6) 0.112(3) Uani 1 1 d . U . . .
O3_6 O 0.3723(5) 0.2683(5) 0.0573(3) 0.0579(15) Uani 1 1 d . U . . .
O4_6 O 0.4739(5) 0.3214(5) 0.1016(4) 0.0559(12) Uani 1 1 d . U . . .
C8_6 C 0.4377(9) 0.2987(8) 0.0628(5) 0.0603(13) Uani 1 1 d D U . . .
O1_7 O 0.2531(5) 0.1491(5) 0.0567(3) 0.0589(17) Uani 1 1 d . U . . .
N1_7 N 0.0821(8) -0.1545(8) -0.0174(5) 0.0934(19) Uani 1 1 d . U . . .
C1_7 C 0.2235(9) 0.0852(9) 0.0640(6) 0.0616(15) Uani 1 1 d . U . . .
N2_7 N 0.0503(8) -0.1957(8) -0.0570(6) 0.102(2) Uani 1 1 d . U . . .
O2_7 O 0.2118(5) 0.0608(5) 0.1016(4) 0.0592(17) Uani 1 1 d . U . . .
C2_7 C 0.2165(5) 0.0551(4) -0.0288(4) 0.0701(16) Uani 1 1 d G U . . .
H2_7 H 0.247817 0.102423 -0.030402 0.084 Uiso 1 1 calc R U . . .
C3_7 C 0.1955(5) 0.0344(5) 0.0155(3) 0.0691(15) Uani 1 1 d G U . . .
C4_7 C 0.1496(6) -0.0348(6) 0.0179(3) 0.0762(17) Uani 1 1 d G U . . .
H4_7 H 0.135326 -0.048992 0.048142 0.091 Uiso 1 1 calc R U . . .
C5_7 C 0.1247(6) -0.0833(4) -0.0241(4) 0.0828(17) Uani 1 1 d G U . . .
C6_7 C 0.1457(6) -0.0625(5) -0.0684(3) 0.0779(17) Uani 1 1 d G U . . .
H6_7 H 0.128671 -0.095643 -0.097076 0.093 Uiso 1 1 calc R U . . .
C7_7 C 0.1916(6) 0.0067(6) -0.0708(3) 0.0715(15) Uani 1 1 d G U . . .
N3_7 N 0.0176(9) -0.2507(9) -0.0911(6) 0.117(3) Uani 1 1 d . U . . .
O3_7 O 0.2470(5) 0.0954(6) -0.1189(4) 0.0656(17) Uani 1 1 d . U . . .
O4_7 O 0.2004(5) -0.0179(5) -0.1546(4) 0.0685(17) Uani 1 1 d . U . . .
C8_7 C 0.2157(9) 0.0292(9) -0.1180(6) 0.0681(15) Uani 1 1 d . U . . .
S1_8 S 0.1270(2) 0.1065(2) 0.22445(15) 0.0530(8) Uani 1 1 d . U . . .
O1_8 O 0.2250(5) 0.1979(5) 0.1551(4) 0.0561(13) Uani 1 1 d . U . . .
C1_8 C 0.1678(4) 0.2142(5) 0.1661(4) 0.0571(11) Uani 1 1 d G U . . .
C2_8 C 0.1587(5) 0.2711(5) 0.1490(3) 0.0588(11) Uani 1 1 d G U . . .
C3_8 C 0.1037(5) 0.2897(4) 0.1629(4) 0.0616(13) Uani 1 1 d G U . . .
H3_8 H 0.097480 0.328576 0.151264 0.074 Uiso 1 1 calc R U . . .
C8_8 C 0.0579(4) 0.2514(5) 0.1940(4) 0.0646(13) Uani 1 1 d G U . . .
C5_8 C 0.0670(5) 0.1945(5) 0.2111(3) 0.0613(13) Uani 1 1 d G U . . .
H5_8 H 0.035672 0.168345 0.232398 0.074 Uiso 1 1 calc R U . . .
C6_8 C 0.1219(5) 0.1759(4) 0.1971(4) 0.0574(11) Uani 1 1 d G U . . .
O2_8 O 0.1547(5) 0.0669(5) 0.1924(3) 0.0523(13) Uani 1 1 d . U . . .
O3_8 O 0.0562(5) 0.0677(5) 0.2386(3) 0.0566(19) Uani 1 1 d . U . . .
C4_8 C 0.0081(8) 0.3463(8) 0.2042(6) 0.075(2) Uani 1 1 d . U . . .
H4A_8 H 0.013456 0.356014 0.170819 0.113 Uiso 1 1 calc R U . . .
H4B_8 H -0.031126 0.357120 0.215960 0.113 Uiso 1 1 calc R U . . .
H4C_8 H 0.051648 0.375894 0.224659 0.113 Uiso 1 1 calc R U . . .
C7_8 C -0.0062(9) 0.2724(9) 0.2062(7) 0.0696(16) Uani 1 1 d . U . . .
C9_8 C -0.0118(8) 0.2708(8) 0.2565(6) 0.074(2) Uani 1 1 d . U . . .
H9A_8 H -0.021714 0.222808 0.263777 0.111 Uiso 1 1 calc R U . . .
H9B_8 H 0.032635 0.303718 0.274617 0.111 Uiso 1 1 calc R U . . .
H9C_8 H -0.050140 0.284944 0.265918 0.111 Uiso 1 1 calc R U . . .
C10_8 C -0.0636(8) 0.2188(9) 0.1676(6) 0.079(3) Uani 1 1 d . U . . .
H10A_8 H -0.050029 0.228662 0.135211 0.119 Uiso 1 1 calc R U . . .
H10B_8 H -0.068476 0.170567 0.171353 0.119 Uiso 1 1 calc R U . . .
H10C_8 H -0.108721 0.223129 0.171737 0.119 Uiso 1 1 calc R U . . .
O1_9 O 0.2915(5) 0.1648(5) 0.2389(4) 0.0554(15) Uani 1 1 d . U . . .
C1_9 C 0.2603(8) 0.1651(8) 0.2771(6) 0.0569(12) Uani 1 1 d . U . . .
S1_9 S 0.3897(2) 0.2296(2) 0.33472(16) 0.0576(9) Uani 1 1 d . U . . .
O2_9 O 0.4169(5) 0.1910(5) 0.3022(4) 0.0583(13) Uani 1 1 d . U . . .
C2_9 C 0.1857(8) 0.1456(8) 0.2782(6) 0.0570(12) Uani 1 1 d . U . . .
C3_9 C 0.1524(8) 0.1511(8) 0.3183(6) 0.0611(14) Uani 1 1 d . U . . .
H3_9 H 0.102365 0.131439 0.315675 0.073 Uiso 1 1 calc R U . . .
O3_9 O 0.4062(5) 0.2310(5) 0.3842(4) 0.0596(19) Uani 1 1 d . U . . .
C4_9 C 0.1901(6) 0.1855(7) 0.3644(3) 0.0657(14) Uani 1 1 d G U . . .
C7_9 C 0.1515(4) 0.1960(4) 0.4083(3) 0.0733(17) Uani 1 1 d G U . . .
C8_9 C 0.1009(6) 0.2311(6) 0.3947(4) 0.079(2) Uani 1 1 d G U . . .
H8A_9 H 0.076308 0.237804 0.422756 0.118 Uiso 1 1 calc R U . . .
H8B_9 H 0.127791 0.277122 0.384643 0.118 Uiso 1 1 calc R U . . .
H8C_9 H 0.066416 0.200679 0.368066 0.118 Uiso 1 1 calc R U . . .
C9_9 C 0.1094(6) 0.1239(5) 0.4241(4) 0.081(3) Uani 1 1 d G U . . .
H9A_9 H 0.084748 0.130577 0.452114 0.122 Uiso 1 1 calc R U . . .
H9B_9 H 0.074844 0.093485 0.397415 0.122 Uiso 1 1 calc R U . . .
H9C_9 H 0.141571 0.101490 0.432718 0.122 Uiso 1 1 calc R U . . .
C10_9 C 0.2056(5) 0.2437(6) 0.4501(4) 0.082(3) Uani 1 1 d G U . . .
H10A_9 H 0.180967 0.250426 0.478135 0.123 Uiso 1 1 calc R U . . .
H10B_9 H 0.237848 0.221405 0.458764 0.123 Uiso 1 1 calc R U . . .
H10C_9 H 0.232447 0.289766 0.440027 0.123 Uiso 1 1 calc R U . . .
C5_9 C 0.2593(8) 0.2010(8) 0.3661(6) 0.0624(14) Uani 1 1 d . U . . .
H5_9 H 0.286030 0.215894 0.396794 0.075 Uiso 1 1 calc R U . . .
C6_9 C 0.2944(8) 0.1965(8) 0.3253(6) 0.0588(12) Uani 1 1 d . U . . .
S1_10 S 0.4723(2) 0.4529(2) 0.22317(15) 0.0550(9) Uani 1 1 d . U . . .
C1_10 C 0.4317(5) 0.3424(5) 0.2796(3) 0.0579(12) Uani 1 1 d G U . . .
C6_10 C 0.4513(5) 0.4139(5) 0.2759(3) 0.0584(11) Uani 1 1 d G U . . .
C5_10 C 0.4553(5) 0.4612(4) 0.3165(4) 0.0623(14) Uani 1 1 d G U . . .
H5_10 H 0.468643 0.510029 0.313940 0.075 Uiso 1 1 calc R U . . .
C4_10 C 0.4397(5) 0.4371(5) 0.3607(3) 0.0660(14) Uani 1 1 d G U . . .
C3_10 C 0.4201(5) 0.3657(5) 0.3644(3) 0.0633(14) Uani 1 1 d G U . . .
H3_10 H 0.409429 0.349172 0.394601 0.076 Uiso 1 1 calc R U . . .
C2_10 C 0.4161(5) 0.3183(4) 0.3239(4) 0.0597(11) Uani 1 1 d G U . . .
O1_10 O 0.4216(5) 0.2922(5) 0.2393(4) 0.0569(14) Uani 1 1 d . U . . .
O2_10 O 0.5045(5) 0.4142(5) 0.1918(3) 0.0543(13) Uani 1 1 d . U . . .
O3_10 O 0.5165(5) 0.5270(5) 0.2376(4) 0.0570(19) Uani 1 1 d . U . . .
C7_10 C 0.4441(9) 0.4887(9) 0.4063(6) 0.0715(17) Uani 1 1 d . U . . .
C8_10 C 0.4192(9) 0.4518(8) 0.4502(6) 0.076(3) Uani 1 1 d . U . . .
H8A_10 H 0.371054 0.416200 0.442281 0.114 Uiso 1 1 calc R U . . .
H8B_10 H 0.450515 0.428578 0.459317 0.114 Uiso 1 1 calc R U . . .
H8C_10 H 0.420125 0.486695 0.477199 0.114 Uiso 1 1 calc R U . . .
C9_10 C 0.3980(9) 0.5370(8) 0.3933(6) 0.077(2) Uani 1 1 d . U . . .
H9A_10 H 0.348162 0.505828 0.385355 0.116 Uiso 1 1 calc R U . . .
H9B_10 H 0.402887 0.572105 0.421251 0.116 Uiso 1 1 calc R U . . .
H9C_10 H 0.415996 0.561230 0.365539 0.116 Uiso 1 1 calc R U . . .
C10_10 C 0.5179(8) 0.5435(8) 0.4174(6) 0.076(3) Uani 1 1 d . U . . .
H10A_10 H 0.532933 0.566683 0.388779 0.114 Uiso 1 1 calc R U . . .
H10B_10 H 0.519220 0.578889 0.444253 0.114 Uiso 1 1 calc R U . . .
H10C_10 H 0.549610 0.520772 0.426371 0.114 Uiso 1 1 calc R U . . .
S1_11 S 0.2135(2) 0.3264(2) 0.11092(16) 0.0577(9) Uani 1 1 d . U . . .
O1_11 O 0.3570(5) 0.3300(5) 0.1551(4) 0.0549(13) Uani 1 1 d . U . . .
C1_11 C 0.3467(8) 0.3862(8) 0.1650(6) 0.0571(12) Uani 1 1 d . U . . .
C2_11 C 0.3937(8) 0.4494(8) 0.1958(6) 0.0579(11) Uani 1 1 d . U . . .
O2_11 O 0.2410(5) 0.2851(5) 0.0788(4) 0.0579(12) Uani 1 1 d . U . . .
O3_11 O 0.1715(5) 0.3572(5) 0.0865(4) 0.0615(18) Uani 1 1 d . U . . .
C3_11 C 0.3779(8) 0.5087(8) 0.2083(6) 0.0618(13) Uani 1 1 d . U . . .
H3_11 H 0.413253 0.549235 0.226894 0.074 Uiso 1 1 calc R U . . .
C4_11 C 0.3147(8) 0.5120(8) 0.1955(6) 0.0655(13) Uani 1 1 d . U . . .
C5_11 C 0.2673(8) 0.4520(8) 0.1630(6) 0.0621(14) Uani 1 1 d . U . . .
H5_11 H 0.224553 0.454040 0.150748 0.075 Uiso 1 1 calc R U . . .
C6_11 C 0.2784(8) 0.3909(8) 0.1480(6) 0.0588(11) Uani 1 1 d . U . . .
C7_11 C 0.3023(9) 0.5811(9) 0.2075(7) 0.0709(16) Uani 1 1 d . U . . .
C8_11 C 0.3372(9) 0.6315(9) 0.1715(6) 0.079(3) Uani 1 1 d . U . . .
H8A_11 H 0.319714 0.607444 0.138505 0.119 Uiso 1 1 calc R U . . .
H8B_11 H 0.325705 0.673428 0.176887 0.119 Uiso 1 1 calc R U . . .
H8C_11 H 0.388383 0.645957 0.176176 0.119 Uiso 1 1 calc R U . . .
C9_11 C 0.3219(9) 0.6078(9) 0.2568(6) 0.080(3) Uani 1 1 d . U . . .
H9A_11 H 0.371893 0.617692 0.264451 0.120 Uiso 1 1 calc R U . . .
H9B_11 H 0.314072 0.651642 0.263905 0.120 Uiso 1 1 calc R U . . .
H9C_11 H 0.293431 0.572849 0.276402 0.120 Uiso 1 1 calc R U . . .
C10_11 C 0.2278(8) 0.5653(9) 0.1939(6) 0.076(2) Uani 1 1 d . U . . .
H10A_11 H 0.216168 0.546832 0.159451 0.115 Uiso 1 1 calc R U . . .
H10B_11 H 0.198338 0.529880 0.212894 0.115 Uiso 1 1 calc R U . . .
H10C_11 H 0.218978 0.608674 0.200397 0.115 Uiso 1 1 calc R U . . .
N1_12 N 0.8022(8) 0.3391(9) 0.1829(6) 0.099(2) Uani 1 1 d . U . . .
O1_12 O 0.4967(5) 0.1947(5) 0.2175(4) 0.0699(17) Uani 1 1 d . U . . .
C1_12 C 0.5419(9) 0.2422(9) 0.1989(7) 0.0725(15) Uani 1 1 d . U . . .
O2_12 O 0.5354(5) 0.2913(6) 0.1793(4) 0.0704(16) Uani 1 1 d . U . . .
C2_12 C 0.6194(5) 0.1755(5) 0.2092(5) 0.0773(16) Uani 1 1 d G U . . .
H2_12 H 0.578854 0.135865 0.214282 0.093 Uiso 1 1 calc R U . . .
C7_12 C 0.6845(6) 0.1701(5) 0.2086(5) 0.0781(16) Uani 1 1 d G U . . .
C6_12 C 0.7439(5) 0.2281(6) 0.2011(5) 0.0846(17) Uani 1 1 d G U . . .
H6_12 H 0.788319 0.224473 0.200683 0.102 Uiso 1 1 calc R U . . .
C5_12 C 0.7382(5) 0.2914(5) 0.1943(5) 0.0889(17) Uani 1 1 d G U . . .
C4_12 C 0.6731(6) 0.2968(5) 0.1950(5) 0.0843(17) Uani 1 1 d G U . . .
H4_12 H 0.669227 0.340048 0.190301 0.101 Uiso 1 1 calc R U . . .
C3_12 C 0.6137(5) 0.2388(6) 0.2024(4) 0.0775(15) Uani 1 1 d G U . . .
N2_12 N 0.8026(8) 0.4009(10) 0.1864(6) 0.105(2) Uani 1 1 d . U . . .
N3_12 N 0.8026(9) 0.4673(9) 0.1888(7) 0.116(3) Uani 1 1 d . U . . .
O3_12 O 0.6380(6) 0.0614(5) 0.2418(4) 0.0724(19) Uani 1 1 d . U . . .
O4_12 O 0.7454(6) 0.0925(5) 0.2150(4) 0.0723(18) Uani 1 1 d . U . . .
C8_12 C 0.6924(9) 0.1048(9) 0.2226(7) 0.0744(17) Uani 1 1 d . U . . .

loop_
_atom_site_aniso_label
_atom_site_aniso_U_11
_atom_site_aniso_U_22
_atom_site_aniso_U_33
_atom_site_aniso_U_23
_atom_site_aniso_U_13
_atom_site_aniso_U_12
Co1 0.0482(14) 0.0468(16) 0.0498(17) 0.0002(12) 0.0125(12) 0.0189(12)
O1 0.051(4) 0.041(4) 0.056(5) -0.008(3) 0.013(3) 0.018(3)
O2 0.059(4) 0.037(4) 0.046(4) 0.003(3) 0.005(3) 0.014(3)
Co2 0.0462(15) 0.0574(17) 0.0475(16) -0.0042(13) 0.0081(12) 0.0222(13)
Co3 0.0493(15) 0.0528(17) 0.0496(17) -0.0048(12) 0.0091(12) 0.0182(12)
Co4 0.0542(14) 0.0456(15) 0.0507(16) 0.0004(11) 0.0090(12) 0.0198(12)
Co5 0.0476(14) 0.0489(16) 0.0420(16) -0.0025(12) 0.0096(12) 0.0204(12)
Co6 0.0486(14) 0.0409(15) 0.0511(17) -0.0027(12) 0.0067(13) 0.0137(12)
Co7 0.0584(14) 0.0427(14) 0.0465(15) -0.0038(11) 0.0085(12) 0.0214(11)
Co8 0.0519(15) 0.0459(16) 0.0430(17) -0.0031(12) 0.0114(12) 0.0205(12)
N1_1 0.069(3) 0.071(3) 0.109(3) -0.004(3) -0.004(3) 0.015(3)
C1_1 0.051(3) 0.058(3) 0.083(3) -0.003(3) 0.001(3) 0.021(2)
O1_1 0.050(3) 0.058(3) 0.082(4) -0.003(3) 0.000(3) 0.021(3)
O2_1 0.049(3) 0.057(3) 0.082(4) -0.003(3) 0.002(3) 0.022(3)
N2_1 0.071(3) 0.077(3) 0.115(4) -0.005(3) -0.004(4) 0.014(3)
C2_1 0.056(3) 0.057(3) 0.084(3) -0.003(3) 0.000(3) 0.021(2)
C3_1 0.055(3) 0.058(3) 0.086(3) -0.003(3) 0.000(3) 0.021(2)
C4_1 0.059(3) 0.062(3) 0.093(3) -0.004(3) -0.002(3) 0.019(2)
C5_1 0.063(3) 0.063(3) 0.098(3) -0.004(3) -0.003(3) 0.018(2)
C6_1 0.061(3) 0.059(3) 0.090(3) -0.003(3) -0.001(3) 0.019(2)
C7_1 0.057(2) 0.056(2) 0.082(3) -0.002(2) 0.001(2) 0.020(2)
O3_1 0.055(2) 0.051(3) 0.070(3) -0.003(3) 0.005(2) 0.020(2)
N3_1 0.075(4) 0.090(5) 0.127(5) -0.008(5) -0.003(5) 0.017(4)
O4_1 0.0561(19) 0.049(2) 0.061(2) -0.0008(18) 0.0064(18) 0.0192(17)
C8_1 0.056(2) 0.052(2) 0.071(2) -0.002(2) 0.004(2) 0.0201(19)
S1_2 0.0645(17) 0.0595(17) 0.0498(17) -0.0039(15) 0.0147(15) 0.0223(15)
C1_2 0.068(2) 0.057(2) 0.052(2) -0.0006(17) 0.014(2) 0.0269(19)
C2_2 0.072(2) 0.0572(19) 0.0529(19) 0.0004(17) 0.0126(19) 0.0254(18)
C3_2 0.078(2) 0.062(2) 0.055(2) 0.001(2) 0.012(2) 0.023(2)
C4_2 0.082(2) 0.066(2) 0.056(2) 0.000(2) 0.012(2) 0.020(2)
C5_2 0.076(2) 0.064(2) 0.054(2) -0.001(2) 0.013(2) 0.021(2)
C6_2 0.069(2) 0.0600(19) 0.0520(19) -0.0021(17) 0.0133(19) 0.0235(18)
O1_2 0.064(3) 0.055(2) 0.051(2) -0.001(2) 0.016(2) 0.029(2)
O2_2 0.062(2) 0.058(2) 0.050(2) -0.003(2) 0.016(2) 0.022(2)
O3_2 0.065(4) 0.057(3) 0.049(3) -0.003(3) 0.015(3) 0.017(3)
C7_2 0.090(3) 0.074(3) 0.059(3) 0.002(3) 0.011(3) 0.016(3)
C8_2 0.103(5) 0.083(4) 0.062(4) 0.001(4) 0.013(4) 0.012(4)
C9_2 0.098(5) 0.082(4) 0.065(5) 0.008(4) 0.007(4) 0.018(4)
C10_2 0.097(4) 0.084(5) 0.062(4) 0.006(4) 0.012(4) 0.014(4)
S1_3 0.0586(16) 0.0689(18) 0.0533(18) -0.0074(15) 0.0055(14) 0.0254(15)
O1_3 0.061(2) 0.066(3) 0.051(2) -0.007(2) 0.010(2) 0.027(2)
C1_3 0.0623(19) 0.067(2) 0.051(2) -0.006(2) 0.0089(17) 0.0259(19)
C2_3 0.0649(19) 0.067(2) 0.0509(19) -0.0049(19) 0.0108(17) 0.0234(18)
C3_3 0.069(2) 0.074(2) 0.053(2) -0.005(2) 0.009(2) 0.022(2)
C4_3 0.071(2) 0.081(2) 0.055(2) -0.005(2) 0.006(2) 0.021(2)
C5_3 0.067(2) 0.076(2) 0.054(2) -0.005(2) 0.006(2) 0.023(2)
C6_3 0.0623(19) 0.071(2) 0.0526(19) -0.0062(19) 0.0066(17) 0.0251(18)
O2_3 0.057(2) 0.067(2) 0.052(2) -0.009(2) 0.006(2) 0.024(2)
O3_3 0.059(3) 0.071(4) 0.055(4) -0.007(3) 0.002(3) 0.027(3)
C7_3 0.078(3) 0.090(3) 0.057(3) -0.004(3) 0.003(3) 0.020(3)
C8_3 0.083(4) 0.106(5) 0.060(4) -0.002(4) 0.004(4) 0.016(4)
C9_3 0.082(4) 0.098(5) 0.061(5) -0.003(4) 0.001(4) 0.024(4)
C10_3 0.090(5) 0.094(4) 0.064(5) -0.008(4) -0.002(4) 0.019(4)
S1_4 0.0659(18) 0.0661(18) 0.0664(19) -0.0079(15) 0.0081(15) 0.0335(14)
O1_4 0.060(2) 0.065(2) 0.057(3) -0.008(2) 0.005(2) 0.032(2)
C1_4 0.062(2) 0.068(2) 0.060(2) -0.0064(19) 0.0048(19) 0.0310(18)
C6_4 0.065(2) 0.068(2) 0.065(2) -0.0061(18) 0.0052(18) 0.0321(17)
C5_4 0.066(2) 0.072(2) 0.067(2) -0.004(2) 0.003(2) 0.031(2)
C9_4 0.067(2) 0.074(2) 0.069(3) -0.003(2) 0.002(2) 0.029(2)
C3_4 0.064(2) 0.072(2) 0.064(2) -0.004(2) 0.003(2) 0.028(2)
C2_4 0.0616(19) 0.070(2) 0.059(2) -0.0056(18) 0.0045(18) 0.0277(17)
O2_4 0.067(2) 0.066(2) 0.065(3) -0.009(2) 0.010(2) 0.032(2)
O3_4 0.067(4) 0.068(4) 0.065(4) -0.012(3) 0.005(3) 0.035(3)
C4_4 0.077(5) 0.085(4) 0.085(5) 0.007(4) -0.004(4) 0.030(4)
C7_4 0.071(3) 0.079(3) 0.077(3) -0.001(3) -0.001(3) 0.030(3)
C8_4 0.075(4) 0.086(4) 0.082(5) -0.002(4) -0.008(4) 0.028(4)
C10_4 0.074(4) 0.087(5) 0.083(4) 0.001(4) 0.002(4) 0.029(4)
O1_5 0.067(2) 0.060(3) 0.060(3) 0.000(2) 0.013(2) 0.033(2)
C1_5 0.069(2) 0.061(2) 0.062(2) 0.0006(18) 0.0104(18) 0.0318(18)
C6_5 0.071(2) 0.060(2) 0.061(2) 0.0015(17) 0.0102(18) 0.0292(17)
C5_5 0.074(2) 0.064(2) 0.067(2) 0.003(2) 0.008(2) 0.030(2)
C4_5 0.076(2) 0.068(2) 0.072(3) 0.005(2) 0.007(2) 0.032(2)
C3_5 0.072(2) 0.066(2) 0.070(2) 0.001(2) 0.008(2) 0.033(2)
C2_5 0.069(2) 0.064(2) 0.066(2) -0.0020(18) 0.0085(18) 0.0331(17)
S1_5 0.0706(18) 0.0544(17) 0.0521(18) 0.0011(14) 0.0116(15) 0.0262(15)
O2_5 0.070(2) 0.053(2) 0.051(2) 0.002(2) 0.011(2) 0.025(2)
O3_5 0.074(4) 0.052(3) 0.052(4) 0.002(3) 0.011(3) 0.025(3)
C7_5 0.081(3) 0.073(3) 0.080(3) 0.008(3) 0.006(3) 0.034(3)
C8_5 0.094(5) 0.078(4) 0.089(4) 0.005(4) 0.004(4) 0.028(4)
C9_5 0.084(4) 0.078(5) 0.084(5) 0.011(4) 0.002(4) 0.032(4)
C10_5 0.084(4) 0.078(5) 0.086(4) 0.017(4) 0.007(4) 0.037(4)
C1_6 0.067(3) 0.069(3) 0.049(2) -0.006(2) 0.015(2) 0.013(2)
O1_6 0.066(3) 0.067(3) 0.047(3) -0.006(3) 0.014(3) 0.015(3)
N1_6 0.085(3) 0.090(3) 0.065(3) -0.003(3) 0.021(3) 0.001(3)
N2_6 0.092(4) 0.097(4) 0.070(4) -0.002(3) 0.023(3) -0.001(3)
O2_6 0.065(3) 0.067(3) 0.049(3) -0.006(3) 0.015(3) 0.013(3)
C2_6 0.070(3) 0.069(3) 0.051(2) -0.004(2) 0.015(2) 0.011(2)
C7_6 0.070(2) 0.067(3) 0.051(2) -0.004(2) 0.014(2) 0.011(2)
C6_6 0.074(3) 0.075(3) 0.055(3) -0.004(2) 0.016(2) 0.007(2)
C5_6 0.078(3) 0.081(3) 0.058(3) -0.004(3) 0.018(2) 0.005(2)
C4_6 0.074(3) 0.077(3) 0.055(3) -0.005(3) 0.017(2) 0.008(3)
C3_6 0.070(3) 0.072(3) 0.051(2) -0.005(2) 0.015(2) 0.010(2)
N3_6 0.103(5) 0.108(5) 0.080(5) -0.002(5) 0.030(4) -0.004(5)
O3_6 0.063(3) 0.055(3) 0.048(3) -0.003(2) 0.013(2) 0.017(2)
O4_6 0.063(2) 0.050(2) 0.0488(19) -0.0044(18) 0.0103(17) 0.0179(18)
C8_6 0.065(2) 0.057(2) 0.049(2) -0.004(2) 0.0121(19) 0.016(2)
O1_7 0.064(3) 0.059(3) 0.048(3) -0.008(3) 0.008(3) 0.022(3)
N1_7 0.098(4) 0.080(3) 0.066(3) -0.012(3) 0.006(3) 0.000(3)
C1_7 0.068(3) 0.060(3) 0.048(2) -0.009(2) 0.008(2) 0.020(2)
N2_7 0.105(4) 0.086(4) 0.072(4) -0.014(3) 0.005(3) -0.003(3)
O2_7 0.066(3) 0.058(3) 0.047(3) -0.008(3) 0.007(3) 0.021(3)
C2_7 0.077(3) 0.066(3) 0.050(3) -0.010(2) 0.008(3) 0.014(3)
C3_7 0.076(3) 0.065(3) 0.050(2) -0.009(2) 0.008(2) 0.014(2)
C4_7 0.083(3) 0.069(3) 0.054(3) -0.010(3) 0.008(3) 0.010(3)
C5_7 0.088(3) 0.073(3) 0.058(3) -0.011(2) 0.008(3) 0.006(3)
C6_7 0.084(3) 0.070(3) 0.055(3) -0.011(2) 0.008(3) 0.009(3)
C7_7 0.079(3) 0.067(3) 0.051(2) -0.010(2) 0.009(2) 0.013(2)
N3_7 0.118(5) 0.097(5) 0.083(5) -0.018(4) 0.003(5) -0.008(5)
O3_7 0.074(3) 0.063(3) 0.047(3) -0.009(3) 0.010(3) 0.018(3)
O4_7 0.076(3) 0.065(3) 0.048(3) -0.009(3) 0.008(3) 0.014(3)
C8_7 0.076(3) 0.065(3) 0.049(2) -0.010(2) 0.009(2) 0.015(3)
S1_8 0.0548(16) 0.0531(17) 0.0498(17) -0.0016(14) 0.0154(14) 0.0208(14)
O1_8 0.060(2) 0.052(2) 0.058(3) 0.003(2) 0.014(2) 0.024(2)
C1_8 0.060(2) 0.053(2) 0.059(2) 0.0013(18) 0.0140(18) 0.0244(17)
C2_8 0.0619(19) 0.0538(19) 0.062(2) 0.0010(17) 0.0125(17) 0.0258(16)
C3_8 0.065(2) 0.056(2) 0.066(2) 0.000(2) 0.014(2) 0.0263(19)
C8_8 0.067(2) 0.059(2) 0.068(2) 0.001(2) 0.017(2) 0.026(2)
C5_8 0.064(2) 0.057(2) 0.062(2) 0.000(2) 0.016(2) 0.0241(19)
C6_8 0.0601(19) 0.0545(19) 0.057(2) 0.0002(17) 0.0147(17) 0.0227(16)
O2_8 0.054(2) 0.053(2) 0.048(2) -0.001(2) 0.015(2) 0.020(2)
O3_8 0.057(3) 0.058(4) 0.049(4) -0.004(3) 0.023(3) 0.018(3)
C4_8 0.077(4) 0.065(4) 0.085(5) 0.004(4) 0.022(4) 0.030(4)
C7_8 0.071(3) 0.063(3) 0.075(3) 0.001(3) 0.019(3) 0.028(2)
C9_8 0.076(4) 0.067(4) 0.079(4) 0.002(4) 0.023(4) 0.030(4)
C10_8 0.077(4) 0.071(4) 0.085(5) 0.001(4) 0.013(4) 0.025(4)
O1_9 0.058(2) 0.054(3) 0.048(2) -0.006(2) 0.013(2) 0.017(2)
C1_9 0.0596(19) 0.056(2) 0.049(2) -0.0053(19) 0.0134(18) 0.0176(19)
S1_9 0.0627(17) 0.0533(17) 0.0497(16) -0.0038(15) 0.0102(15) 0.0174(14)
O2_9 0.063(2) 0.054(2) 0.051(2) -0.003(2) 0.008(2) 0.017(2)
C2_9 0.0592(18) 0.056(2) 0.0497(19) -0.0042(18) 0.0150(17) 0.0181(18)
C3_9 0.063(2) 0.061(2) 0.051(2) -0.005(2) 0.016(2) 0.017(2)
O3_9 0.068(4) 0.054(4) 0.050(3) -0.006(3) 0.011(3) 0.020(3)
C4_9 0.067(2) 0.066(2) 0.052(2) -0.007(2) 0.017(2) 0.015(2)
C7_9 0.074(3) 0.074(3) 0.056(3) -0.009(3) 0.020(3) 0.013(3)
C8_9 0.078(4) 0.081(4) 0.062(5) -0.010(4) 0.022(4) 0.017(4)
C9_9 0.082(5) 0.080(4) 0.058(5) -0.007(4) 0.024(4) 0.009(4)
C10_9 0.080(4) 0.084(5) 0.059(4) -0.013(4) 0.021(4) 0.011(4)
C5_9 0.065(2) 0.061(2) 0.051(2) -0.006(2) 0.015(2) 0.016(2)
C6_9 0.0624(19) 0.057(2) 0.0494(19) -0.0052(18) 0.0128(17) 0.0173(18)
S1_10 0.0616(17) 0.0474(16) 0.0540(18) -0.0033(14) 0.0087(15) 0.0217(14)
C1_10 0.066(2) 0.0499(19) 0.0519(19) -0.0049(17) 0.0087(19) 0.0186(19)
C6_10 0.066(2) 0.0499(18) 0.0536(19) -0.0053(16) 0.0093(18) 0.0194(18)
C5_10 0.071(2) 0.052(2) 0.054(2) -0.006(2) 0.011(2) 0.017(2)
C4_10 0.076(2) 0.054(2) 0.055(2) -0.008(2) 0.012(2) 0.015(2)
C3_10 0.072(2) 0.054(2) 0.054(2) -0.007(2) 0.012(2) 0.016(2)
C2_10 0.067(2) 0.0524(18) 0.0516(19) -0.0052(17) 0.0100(18) 0.0171(18)
O1_10 0.065(3) 0.048(2) 0.051(2) -0.005(2) 0.006(2) 0.018(2)
O2_10 0.061(2) 0.047(2) 0.053(2) -0.002(2) 0.008(2) 0.0207(19)
O3_10 0.065(3) 0.048(3) 0.055(4) -0.006(3) 0.006(3) 0.023(3)
C7_10 0.083(3) 0.058(3) 0.057(3) -0.010(2) 0.014(3) 0.013(3)
C8_10 0.090(5) 0.059(4) 0.058(4) -0.012(4) 0.017(4) 0.010(4)
C9_10 0.091(4) 0.060(4) 0.063(5) -0.011(4) 0.015(4) 0.015(4)
C10_10 0.087(4) 0.060(4) 0.058(5) -0.013(4) 0.016(4) 0.008(4)
S1_11 0.0607(17) 0.0527(17) 0.0621(19) 0.0013(14) 0.0096(15) 0.0264(14)
O1_11 0.058(2) 0.048(2) 0.059(3) -0.002(2) 0.010(2) 0.024(2)
C1_11 0.061(2) 0.050(2) 0.060(2) -0.0021(18) 0.0097(18) 0.0240(17)
C2_11 0.0620(19) 0.0501(19) 0.060(2) -0.0030(17) 0.0092(18) 0.0228(17)
O2_11 0.061(2) 0.054(2) 0.060(3) 0.002(2) 0.009(2) 0.0252(19)
O3_11 0.064(4) 0.058(4) 0.065(4) 0.002(3) 0.009(3) 0.028(3)
C3_11 0.065(2) 0.052(2) 0.066(2) -0.004(2) 0.010(2) 0.023(2)
C4_11 0.067(2) 0.056(2) 0.071(3) -0.004(2) 0.009(2) 0.025(2)
C5_11 0.065(2) 0.054(2) 0.068(2) -0.002(2) 0.009(2) 0.026(2)
C6_11 0.0619(19) 0.052(2) 0.063(2) -0.0009(17) 0.0093(18) 0.0255(17)
C7_11 0.072(3) 0.059(3) 0.079(3) -0.005(3) 0.009(3) 0.027(2)
C8_11 0.080(4) 0.063(4) 0.089(5) 0.001(4) 0.009(4) 0.025(4)
C9_11 0.081(5) 0.066(4) 0.084(4) -0.011(4) 0.007(4) 0.024(4)
C10_11 0.073(4) 0.065(4) 0.089(5) -0.006(4) 0.009(4) 0.029(4)
N1_12 0.090(3) 0.072(4) 0.127(4) 0.028(4) 0.030(3) 0.017(3)
O1_12 0.065(3) 0.058(4) 0.096(4) 0.024(3) 0.024(3) 0.029(3)
C1_12 0.067(3) 0.059(3) 0.099(4) 0.025(3) 0.024(3) 0.028(3)
O2_12 0.065(3) 0.059(4) 0.096(4) 0.023(3) 0.023(3) 0.028(3)
C2_12 0.071(3) 0.061(3) 0.107(4) 0.026(3) 0.026(3) 0.028(3)
C7_12 0.072(3) 0.060(3) 0.109(4) 0.026(3) 0.027(3) 0.028(3)
C6_12 0.077(3) 0.065(3) 0.115(4) 0.027(3) 0.028(3) 0.024(3)
C5_12 0.081(3) 0.067(3) 0.119(4) 0.028(3) 0.028(3) 0.023(3)
C4_12 0.077(3) 0.064(3) 0.113(4) 0.028(3) 0.027(3) 0.024(3)
C3_12 0.071(3) 0.061(3) 0.106(4) 0.026(3) 0.025(3) 0.027(3)
N2_12 0.097(4) 0.075(4) 0.132(4) 0.027(4) 0.031(4) 0.016(4)
N3_12 0.113(5) 0.077(5) 0.142(6) 0.026(5) 0.032(5) 0.014(5)
O3_12 0.069(4) 0.057(4) 0.102(4) 0.024(3) 0.028(3) 0.030(3)
O4_12 0.069(4) 0.056(4) 0.102(4) 0.025(3) 0.028(3) 0.030(3)
C8_12 0.070(3) 0.058(3) 0.104(4) 0.025(3) 0.028(3) 0.029(3)

loop_
_atom_type_symbol
_atom_type_description
_atom_type_scat_dispersion_real
_atom_type_scat_dispersion_imag
_atom_type_scat_source
C C 0.0181 0.0091 'International Tables Vol C Tables 4.2.6.8 and 6.1.1.4'
Co Co -2.3653 3.6143 'International Tables Vol C Tables 4.2.6.8 and 6.1.1.4'
H H 0.0000 0.0000 'International Tables Vol C Tables 4.2.6.8 and 6.1.1.4'
N N 0.0311 0.0180 'International Tables Vol C Tables 4.2.6.8 and 6.1.1.4'
O O 0.0492 0.0322 'International Tables Vol C Tables 4.2.6.8 and 6.1.1.4'
S S 0.3331 0.5567 'International Tables Vol C Tables 4.2.6.8 and 6.1.1.4'

loop_
_exptl_crystal_face_index_h
_exptl_crystal_face_index_k
_exptl_crystal_face_index_l
_exptl_crystal_face_perp_dist
3.00 -2.00 -1.00 0.0810
0.00 -1.00 -2.00 0.0320
-3.00 3.00 2.00 0.1130
-1.00 -1.00 -2.00 0.0330
1.00 -2.00 -2.00 0.0490
0.00 0.00 -1.00 0.0650
0.00 0.00 1.00 0.0420
-2.00 1.00 3.00 0.0690
2.00 -1.00 -3.00 0.0810
2.00 -1.00 2.00 0.0830
-2.00 1.00 -2.00 0.1160
1.00 0.00 -3.00 0.0730
-1.00 1.00 -3.00 0.0860
1.00 1.00 -2.00 0.0830
-1.00 -1.00 2.00 0.0700
-1.00 -2.00 3.00 0.0600
3.00 1.00 -3.00 0.0810
-1.00 3.00 -3.00 0.1180
0.00 2.00 -1.00 0.1200
2.00 3.00 -2.00 0.1050
0.00 -2.00 1.00 0.0580
2.00 1.00 0.00 0.0900
0.00 1.00 0.00 0.1120

loop_
_geom_angle_atom_site_label_1
_geom_angle_atom_site_label_2
_geom_angle_atom_site_label_3
_geom_angle
_geom_angle_site_symmetry_1
_geom_angle_site_symmetry_3
_geom_angle_publ_flag
O3_1 Co1 O1 99.0(4) . . ?
O3_1 Co1 O1_2 93.8(4) . . ?
O3_1 Co1 O2_2 87.5(4) . . ?
O3_1 Co1 O1_3 172.7(4) . . ?
O1_2 Co1 O1 87.9(3) . . ?
O2_2 Co1 O1 172.3(4) . . ?
O2_2 Co1 O1_2 87.6(4) . . ?
O2_2 Co1 O1_3 87.2(4) . . ?
O1_3 Co1 O1 86.7(3) . . ?
O1_3 Co1 O1_2 91.0(4) . . ?
O3_12 Co1 O1 96.3(4) 2_655 . ?
O3_12 Co1 O3_1 81.4(4) 2_655 . ?
O3_12 Co1 O1_2 174.0(4) 2_655 . ?
O3_12 Co1 O2_2 88.7(4) 2_655 . ?
O3_12 Co1 O1_3 93.6(4) 2_655 . ?
Co1 O1 Co2 83.7(3) . . ?
Co1 O1 Co4 81.9(3) . . ?
Co2 O1 Co4 139.3(5) . . ?
Co3 O1 Co1 139.0(5) . . ?
Co3 O1 Co2 84.1(3) . . ?
Co3 O1 Co4 82.4(3) . . ?
Co6 O2 Co5 83.3(3) . . ?
Co6 O2 Co7 83.9(3) . . ?
Co6 O2 Co8 139.3(4) . . ?
Co7 O2 Co5 139.5(4) . . ?
Co8 O2 Co5 82.5(3) . . ?
Co8 O2 Co7 82.7(3) . . ?
O1_3 Co2 O1 83.4(3) . . ?
O1_3 Co2 O2_3 89.2(4) . . ?
O2_3 Co2 O1 169.2(4) . . ?
O1_4 Co2 O1 83.3(3) . . ?
O1_4 Co2 O1_3 88.7(4) . . ?
O1_4 Co2 O2_3 88.7(4) . . ?
O4_7 Co2 O1 98.7(4) . . ?
O4_7 Co2 O1_3 176.5(4) . . ?
O4_7 Co2 O2_3 89.0(4) . . ?
O4_7 Co2 O1_4 94.2(4) . . ?
O4_12 Co2 O1 99.1(4) 2_655 . ?
O4_12 Co2 O1_3 91.5(4) 2_655 . ?
O4_12 Co2 O2_3 88.9(4) 2_655 . ?
O4_12 Co2 O1_4 177.6(4) 2_655 . ?
O4_12 Co2 O4_7 85.4(5) 2_655 . ?
O1_4 Co3 O1 85.8(3) . . ?
O1_4 Co3 O2_4 88.0(4) . . ?
O2_4 Co3 O1 172.6(4) . . ?
O1_5 Co3 O1 87.4(3) . . ?
O1_5 Co3 O1_4 90.0(4) . . ?
O1_5 Co3 O2_4 88.6(4) . . ?
O1_6 Co3 O1 98.4(4) . . ?
O1_6 Co3 O1_4 174.8(4) . . ?
O1_6 Co3 O2_4 88.0(4) . . ?
O1_6 Co3 O1_5 93.3(4) . . ?
O1_6 Co3 O3_7 82.6(4) . . ?
O3_7 Co3 O1 96.6(4) . . ?
O3_7 Co3 O1_4 93.8(4) . . ?
O3_7 Co3 O2_4 87.8(4) . . ?
O3_7 Co3 O1_5 174.6(4) . . ?
O4_1 Co4 O1 101.4(4) . . ?
O4_1 Co4 O1_2 92.2(4) . . ?
O4_1 Co4 O1_5 175.9(4) . . ?
O4_1 Co4 O2_5 87.8(4) . . ?
O4_1 Co4 O2_6 84.9(4) . . ?
O1_2 Co4 O1 83.0(4) . . ?
O1_5 Co4 O1 82.8(4) . . ?
O1_5 Co4 O1_2 88.8(4) . . ?
O2_5 Co4 O1 167.4(4) . . ?
O2_5 Co4 O1_2 88.1(4) . . ?
O2_5 Co4 O1_5 88.2(4) . . ?
O2_6 Co4 O1 99.6(4) . . ?
O2_6 Co4 O1_2 176.4(4) . . ?
O2_6 Co4 O1_5 94.0(4) . . ?
O2_6 Co4 O2_5 89.7(4) . . ?
O2_1 Co5 O2 99.5(4) 2_655 . ?
O2_1 Co5 O1_8 175.5(4) 2_655 . ?
O2_1 Co5 O2_8 88.1(4) 2_655 . ?
O2_1 Co5 O1_9 92.0(4) 2_655 . ?
O2_7 Co5 O2 100.2(4) . . ?
O2_7 Co5 O2_1 85.9(4) . 2_655 ?
O2_7 Co5 O1_8 92.6(4) . . ?
O2_7 Co5 O2_8 88.6(4) . . ?
O2_7 Co5 O1_9 176.2(4) . . ?
O1_8 Co5 O2 85.0(4) . . ?
O1_8 Co5 O2_8 87.6(4) . . ?
O1_8 Co5 O1_9 89.3(4) . . ?
O2_8 Co5 O2 168.7(3) . . ?
O2_8 Co5 O1_9 88.1(4) . . ?
O1_9 Co5 O2 83.3(4) . . ?
O1_1 Co6 O2 97.8(4) 2_655 . ?
O1_1 Co6 O1_9 92.7(4) 2_655 . ?
O1_1 Co6 O2_9 89.3(4) 2_655 . ?
O1_1 Co6 O1_10 174.3(4) 2_655 . ?
O1_9 Co6 O2 87.0(4) . . ?
O1_9 Co6 O2_9 86.8(4) . . ?
O2_9 Co6 O2 170.7(4) . . ?
O1_10 Co6 O2 87.4(4) . . ?
O1_10 Co6 O1_9 89.8(4) . . ?
O1_10 Co6 O2_9 85.8(4) . . ?
O1_12 Co6 O2 96.5(4) . . ?
O1_12 Co6 O1_1 82.7(4) . 2_655 ?
O1_12 Co6 O1_9 174.6(4) . . ?
O1_12 Co6 O2_9 90.3(4) . . ?
O1_12 Co6 O1_10 94.4(4) . . ?
O4_6 Co7 O2 98.4(4) . . ?
O4_6 Co7 O1_10 176.4(4) . . ?
O4_6 Co7 O2_10 89.9(4) . . ?
O4_6 Co7 O1_11 93.2(4) . . ?
O4_6 Co7 O2_12 85.4(4) . . ?
O1_10 Co7 O2 83.3(3) . . ?
O2_10 Co7 O2 170.0(4) . . ?
O2_10 Co7 O1_10 88.7(4) . . ?
O1_11 Co7 O2 85.0(4) . . ?
O1_11 Co7 O1_10 90.2(4) . . ?
O1_11 Co7 O2_10 89.1(4) . . ?
O2_12 Co7 O2 98.9(4) . . ?
O2_12 Co7 O1_10 91.1(4) . . ?
O2_12 Co7 O2_10 87.1(4) . . ?
O2_12 Co7 O1_11 176.0(4) . . ?
O3_6 Co8 O2 96.1(4) . . ?
O3_6 Co8 O1_7 84.6(4) . . ?
O3_6 Co8 O1_8 176.0(4) . . ?
O3_6 Co8 O1_11 92.1(4) . . ?
O3_6 Co8 O2_11 91.4(4) . . ?
O1_7 Co8 O2 96.6(4) . . ?
O1_7 Co8 O1_8 91.8(4) . . ?
O1_7 Co8 O1_11 176.1(4) . . ?
O1_7 Co8 O2_11 89.9(4) . . ?
O1_8 Co8 O2 86.0(4) . . ?
O1_11 Co8 O2 85.6(3) . . ?
O1_11 Co8 O1_8 91.5(4) . . ?
O2_11 Co8 O2 170.4(4) . . ?
O2_11 Co8 O1_8 86.9(4) . . ?
O2_11 Co8 O1_11 88.2(4) . . ?
N2_1 N1_1 C5_1 113.0(14) . . ?
O1_1 C1_1 C3_1 117.4(14) . . ?
O2_1 C1_1 O1_1 120.9(15) . . ?
O2_1 C1_1 C3_1 120.2(14) . . ?
C1_1 O1_1 Co6 131.9(10) . 2_655 ?
C1_1 O2_1 Co5 129.8(10) . 2_655 ?
N1_1 N2_1 N3_1 164(2) . . ?
C3_1 C2_1 H2_1 120.0 . . ?
C3_1 C2_1 C7_1 120.0 . . ?
C7_1 C2_1 H2_1 120.0 . . ?
C2_1 C3_1 C1_1 117.1(10) . . ?
C4_1 C3_1 C1_1 122.3(10) . . ?
C4_1 C3_1 C2_1 120.0 . . ?
C3_1 C4_1 H4_1 120.0 . . ?
C3_1 C4_1 C5_1 120.0 . . ?
C5_1 C4_1 H4_1 120.0 . . ?
C4_1 C5_1 N1_1 126.6(9) . . ?
C4_1 C5_1 C6_1 120.0 . . ?
C6_1 C5_1 N1_1 113.2(10) . . ?
C5_1 C6_1 H6_1 120.0 . . ?
C7_1 C6_1 C5_1 120.0 . . ?
C7_1 C6_1 H6_1 120.0 . . ?
C2_1 C7_1 C8_1 119.0(9) . . ?
C6_1 C7_1 C2_1 120.0 . . ?
C6_1 C7_1 C8_1 120.8(9) . . ?
C8_1 O3_1 Co1 127.2(10) . . ?
C8_1 O4_1 Co4 125.6(9) . . ?
O3_1 C8_1 C7_1 116.0(13) . . ?
O3_1 C8_1 O4_1 127.7(14) . . ?
O4_1 C8_1 C7_1 116.3(12) . . ?
O2_2 S1_2 C6_2 109.6(6) . . ?
O2_2 S1_2 O3_2 117.5(6) . . ?
O2_2 S1_2 C2_3 110.0(6) . . ?
O3_2 S1_2 C6_2 108.2(6) . . ?
O3_2 S1_2 C2_3 109.7(6) . . ?
C2_3 S1_2 C6_2 100.5(5) . . ?
C2_2 C1_2 C6_2 120.0 . . ?
O1_2 C1_2 C2_2 119.6(8) . . ?
O1_2 C1_2 C6_2 120.3(8) . . ?
C1_2 C2_2 S1_5 126.3(7) . . ?
C3_2 C2_2 C1_2 120.0 . . ?
C3_2 C2_2 S1_5 113.6(7) . . ?
C2_2 C3_2 H3_2 120.0 . . ?
C2_2 C3_2 C4_2 120.0 . . ?
C4_2 C3_2 H3_2 120.0 . . ?
C3_2 C4_2 C7_2 122.5(10) . . ?
C5_2 C4_2 C3_2 120.0 . . ?
C5_2 C4_2 C7_2 117.3(10) . . ?
C4_2 C5_2 H5_2 120.0 . . ?
C6_2 C5_2 C4_2 120.0 . . ?
C6_2 C5_2 H5_2 120.0 . . ?
C1_2 C6_2 S1_2 126.2(7) . . ?
C5_2 C6_2 S1_2 113.8(7) . . ?
C5_2 C6_2 C1_2 120.0 . . ?
Co4 O1_2 Co1 93.6(4) . . ?
C1_2 O1_2 Co1 132.4(7) . . ?
C1_2 O1_2 Co4 132.4(8) . . ?
S1_2 O2_2 Co1 123.2(6) . . ?
C4_2 C7_2 C9_2 110.9(13) . . ?
C8_2 C7_2 C4_2 118.9(16) . . ?
C8_2 C7_2 C9_2 102.0(15) . . ?
C8_2 C7_2 C10_2 110.1(17) . . ?
C10_2 C7_2 C4_2 112.6(15) . . ?
C10_2 C7_2 C9_2 100.2(16) . . ?
C7_2 C8_2 H8A_2 109.5 . . ?
C7_2 C8_2 H8B_2 109.5 . . ?
C7_2 C8_2 H8C_2 109.5 . . ?
H8A_2 C8_2 H8B_2 109.5 . . ?
H8A_2 C8_2 H8C_2 109.5 . . ?
H8B_2 C8_2 H8C_2 109.5 . . ?
C7_2 C9_2 H9A_2 109.5 . . ?
C7_2 C9_2 H9B_2 109.5 . . ?
C7_2 C9_2 H9C_2 109.5 . . ?
H9A_2 C9_2 H9B_2 109.5 . . ?
H9A_2 C9_2 H9C_2 109.5 . . ?
H9B_2 C9_2 H9C_2 109.5 . . ?
C7_2 C10_2 H10A_2 109.5 . . ?
C7_2 C10_2 H10B_2 109.5 . . ?
C7_2 C10_2 H10C_2 109.5 . . ?
H10A_2 C10_2 H10B_2 109.5 . . ?
H10A_2 C10_2 H10C_2 109.5 . . ?
H10B_2 C10_2 H10C_2 109.5 . . ?
O2_3 S1_3 C6_3 110.3(6) . . ?
O2_3 S1_3 C2_4 108.5(6) . . ?
O3_3 S1_3 C6_3 107.0(6) . . ?
O3_3 S1_3 O2_3 115.1(7) . . ?
O3_3 S1_3 C2_4 107.8(6) . . ?
C2_4 S1_3 C6_3 107.9(6) . . ?
Co1 O1_3 Co2 94.0(4) . . ?
C1_3 O1_3 Co1 132.9(8) . . ?
C1_3 O1_3 Co2 132.3(8) . . ?
O1_3 C1_3 C2_3 120.1(8) . . ?
O1_3 C1_3 C6_3 119.6(8) . . ?
C2_3 C1_3 C6_3 120.0 . . ?
C1_3 C2_3 S1_2 126.4(7) . . ?
C3_3 C2_3 S1_2 113.6(7) . . ?
C3_3 C2_3 C1_3 120.0 . . ?
C2_3 C3_3 H3_3 120.0 . . ?
C2_3 C3_3 C4_3 120.0 . . ?
C4_3 C3_3 H3_3 120.0 . . ?
C3_3 C4_3 C5_3 120.0 . . ?
C3_3 C4_3 C7_3 120.4(8) . . ?
C5_3 C4_3 C7_3 119.6(8) . . ?
C4_3 C5_3 H5_3 120.0 . . ?
C6_3 C5_3 C4_3 120.0 . . ?
C6_3 C5_3 H5_3 120.0 . . ?
C1_3 C6_3 S1_3 127.0(6) . . ?
C5_3 C6_3 S1_3 113.0(6) . . ?
C5_3 C6_3 C1_3 120.0 . . ?
S1_3 O2_3 Co2 118.3(6) . . ?
C8_3 C7_3 C4_3 113.7(10) . . ?
C8_3 C7_3 C9_3 107.5(12) . . ?
C8_3 C7_3 C10_3 106.0(11) . . ?
C9_3 C7_3 C4_3 114.0(10) . . ?
C9_3 C7_3 C10_3 102.5(10) . . ?
C10_3 C7_3 C4_3 112.1(11) . . ?
C7_3 C8_3 H8A_3 109.5 . . ?
C7_3 C8_3 H8B_3 109.5 . . ?
C7_3 C8_3 H8C_3 109.5 . . ?
H8A_3 C8_3 H8B_3 109.5 . . ?
H8A_3 C8_3 H8C_3 109.5 . . ?
H8B_3 C8_3 H8C_3 109.5 . . ?
C7_3 C9_3 H9A_3 109.5 . . ?
C7_3 C9_3 H9B_3 109.5 . . ?
C7_3 C9_3 H9C_3 109.5 . . ?
H9A_3 C9_3 H9B_3 109.5 . . ?
H9A_3 C9_3 H9C_3 109.5 . . ?
H9B_3 C9_3 H9C_3 109.5 . . ?
C7_3 C10_3 H10A_3 109.5 . . ?
C7_3 C10_3 H10B_3 109.5 . . ?
C7_3 C10_3 H10C_3 109.5 . . ?
H10A_3 C10_3 H10B_3 109.5 . . ?
H10A_3 C10_3 H10C_3 109.5 . . ?
H10B_3 C10_3 H10C_3 109.5 . . ?
O2_4 S1_4 C6_4 108.1(6) . . ?
O2_4 S1_4 C2_5 110.7(6) . . ?
O3_4 S1_4 C6_4 108.2(6) . . ?
O3_4 S1_4 O2_4 113.0(6) . . ?
O3_4 S1_4 C2_5 109.5(7) . . ?
C2_5 S1_4 C6_4 107.2(6) . . ?
Co2 O1_4 Co3 93.3(4) . . ?
C1_4 O1_4 Co2 132.8(7) . . ?
C1_4 O1_4 Co3 131.1(7) . . ?
C6_4 C1_4 O1_4 120.9(8) . . ?
C6_4 C1_4 C2_4 120.0 . . ?
C2_4 C1_4 O1_4 119.0(8) . . ?
C1_4 C6_4 S1_4 126.6(6) . . ?
C1_4 C6_4 C5_4 120.0 . . ?
C5_4 C6_4 S1_4 113.3(6) . . ?
C6_4 C5_4 H5_4 120.0 . . ?
C9_4 C5_4 C6_4 120.0 . . ?
C9_4 C5_4 H5_4 120.0 . . ?
C5_4 C9_4 C7_4 117.7(8) . . ?
C3_4 C9_4 C5_4 120.0 . . ?
C3_4 C9_4 C7_4 122.1(8) . . ?
C9_4 C3_4 H3_4 120.0 . . ?
C9_4 C3_4 C2_4 120.0 . . ?
C2_4 C3_4 H3_4 120.0 . . ?
C1_4 C2_4 S1_3 126.1(6) . . ?
C3_4 C2_4 S1_3 113.9(6) . . ?
C3_4 C2_4 C1_4 120.0 . . ?
S1_4 O2_4 Co3 118.9(6) . . ?
H4A_4 C4_4 H4B_4 109.5 . . ?
H4A_4 C4_4 H4C_4 109.5 . . ?
H4B_4 C4_4 H4C_4 109.5 . . ?
C7_4 C4_4 H4A_4 109.5 . . ?
C7_4 C4_4 H4B_4 109.5 . . ?
C7_4 C4_4 H4C_4 109.5 . . ?
C4_4 C7_4 C9_4 111.4(11) . . ?
C4_4 C7_4 C8_4 114.8(12) . . ?
C4_4 C7_4 C10_4 111.1(11) . . ?
C8_4 C7_4 C9_4 108.9(10) . . ?
C8_4 C7_4 C10_4 105.1(11) . . ?
C10_4 C7_4 C9_4 104.8(10) . . ?
C7_4 C8_4 H8A_4 109.5 . . ?
C7_4 C8_4 H8B_4 109.5 . . ?
C7_4 C8_4 H8C_4 109.5 . . ?
H8A_4 C8_4 H8B_4 109.5 . . ?
H8A_4 C8_4 H8C_4 109.5 . . ?
H8B_4 C8_4 H8C_4 109.5 . . ?
C7_4 C10_4 H10A_4 109.5 . . ?
C7_4 C10_4 H10B_4 109.5 . . ?
C7_4 C10_4 H10C_4 109.5 . . ?
H10A_4 C10_4 H10B_4 109.5 . . ?
H10A_4 C10_4 H10C_4 109.5 . . ?
H10B_4 C10_4 H10C_4 109.5 . . ?
Co4 O1_5 Co3 94.0(4) . . ?
C1_5 O1_5 Co3 133.8(8) . . ?
C1_5 O1_5 Co4 130.9(8) . . ?
C6_5 C1_5 O1_5 121.8(9) . . ?
C6_5 C1_5 C2_5 120.0 . . ?
C2_5 C1_5 O1_5 118.1(9) . . ?
C1_5 C6_5 S1_5 124.9(7) . . ?
C5_5 C6_5 C1_5 120.0 . . ?
C5_5 C6_5 S1_5 115.1(7) . . ?
C6_5 C5_5 H5_5 120.0 . . ?
C6_5 C5_5 C4_5 120.0 . . ?
C4_5 C5_5 H5_5 120.0 . . ?
C5_5 C4_5 C7_5 124.1(8) . . ?
C3_5 C4_5 C5_5 120.0 . . ?
C3_5 C4_5 C7_5 114.4(8) . . ?
C4_5 C3_5 H3_5 120.0 . . ?
C4_5 C3_5 C2_5 120.0 . . ?
C2_5 C3_5 H3_5 120.0 . . ?
C1_5 C2_5 S1_4 128.3(7) . . ?
C3_5 C2_5 S1_4 111.7(7) . . ?
C3_5 C2_5 C1_5 120.0 . . ?
C6_5 S1_5 C2_2 108.5(5) . . ?
O2_5 S1_5 C2_2 107.9(6) . . ?
O2_5 S1_5 C6_5 109.1(6) . . ?
O2_5 S1_5 O3_5 117.5(6) . . ?
O3_5 S1_5 C2_2 106.7(6) . . ?
O3_5 S1_5 C6_5 106.8(6) . . ?
S1_5 O2_5 Co4 122.1(6) . . ?
C8_5 C7_5 C4_5 109.5(11) . . ?
C9_5 C7_5 C4_5 110.8(11) . . ?
C9_5 C7_5 C8_5 108.9(11) . . ?
C10_5 C7_5 C4_5 110.0(11) . . ?
C10_5 C7_5 C8_5 106.4(11) . . ?
C10_5 C7_5 C9_5 111.1(12) . . ?
C7_5 C8_5 H8A_5 109.5 . . ?
C7_5 C8_5 H8B_5 109.5 . . ?
C7_5 C8_5 H8C_5 109.5 . . ?
H8A_5 C8_5 H8B_5 109.5 . . ?
H8A_5 C8_5 H8C_5 109.5 . . ?
H8B_5 C8_5 H8C_5 109.5 . . ?
C7_5 C9_5 H9A_5 109.5 . . ?
C7_5 C9_5 H9B_5 109.5 . . ?
C7_5 C9_5 H9C_5 109.5 . . ?
H9A_5 C9_5 H9B_5 109.5 . . ?
H9A_5 C9_5 H9C_5 109.5 . . ?
H9B_5 C9_5 H9C_5 109.5 . . ?
C7_5 C10_5 H10A_5 109.5 . . ?
C7_5 C10_5 H10B_5 109.5 . . ?
C7_5 C10_5 H10C_5 109.5 . . ?
H10A_5 C10_5 H10B_5 109.5 . . ?
H10A_5 C10_5 H10C_5 109.5 . . ?
H10B_5 C10_5 H10C_5 109.5 . . ?
O1_6 C1_6 C3_6 112.6(13) . . ?
O2_6 C1_6 O1_6 128.8(14) . . ?
O2_6 C1_6 C3_6 118.2(14) . . ?
C1_6 O1_6 Co3 126.8(9) . . ?
N2_6 N1_6 C5_6 119.7(14) . . ?
N1_6 N2_6 N3_6 176.5(18) . . ?
C1_6 O2_6 Co4 124.9(10) . . ?
C7_6 C2_6 H2_6 120.0 . . ?
C7_6 C2_6 C3_6 120.0 . . ?
C3_6 C2_6 H2_6 120.0 . . ?
C2_6 C7_6 C6_6 120.0 . . ?
C2_6 C7_6 C8_6 122.3(9) . . ?
C6_6 C7_6 C8_6 117.4(9) . . ?
C7_6 C6_6 H6_6 120.0 . . ?
C7_6 C6_6 C5_6 120.0 . . ?
C5_6 C6_6 H6_6 120.0 . . ?
C6_6 C5_6 N1_6 115.8(9) . . ?
C4_6 C5_6 N1_6 123.9(10) . . ?
C4_6 C5_6 C6_6 120.0 . . ?
C5_6 C4_6 H4_6 120.0 . . ?
C3_6 C4_6 C5_6 120.0 . . ?
C3_6 C4_6 H4_6 120.0 . . ?
C2_6 C3_6 C1_6 120.4(10) . . ?
C4_6 C3_6 C1_6 119.4(10) . . ?
C4_6 C3_6 C2_6 120.0 . . ?
C8_6 O3_6 Co8 129.7(10) . . ?
C8_6 O4_6 Co7 128.7(10) . . ?
O3_6 C8_6 C7_6 113.5(13) . . ?
O4_6 C8_6 C7_6 120.5(14) . . ?
O4_6 C8_6 O3_6 125.8(14) . . ?
C1_7 O1_7 Co8 127.6(11) . . ?
N2_7 N1_7 C5_7 114.3(15) . . ?
O1_7 C1_7 C3_7 111.3(15) . . ?
O2_7 C1_7 O1_7 129.9(15) . . ?
O2_7 C1_7 C3_7 118.7(15) . . ?
N1_7 N2_7 N3_7 165.7(19) . . ?
C1_7 O2_7 Co5 125.1(11) . . ?
C3_7 C2_7 H2_7 120.0 . . ?
C3_7 C2_7 C7_7 120.0 . . ?
C7_7 C2_7 H2_7 120.0 . . ?
C2_7 C3_7 C1_7 122.6(10) . . ?
C2_7 C3_7 C4_7 120.0 . . ?
C4_7 C3_7 C1_7 117.4(10) . . ?
C3_7 C4_7 H4_7 120.0 . . ?
C3_7 C4_7 C5_7 120.0 . . ?
C5_7 C4_7 H4_7 120.0 . . ?
C4_7 C5_7 N1_7 115.7(10) . . ?
C6_7 C5_7 N1_7 124.2(10) . . ?
C6_7 C5_7 C4_7 120.0 . . ?
C5_7 C6_7 H6_7 120.0 . . ?
C5_7 C6_7 C7_7 120.0 . . ?
C7_7 C6_7 H6_7 120.0 . . ?
C2_7 C7_7 C8_7 119.5(10) . . ?
C6_7 C7_7 C2_7 120.0 . . ?
C6_7 C7_7 C8_7 120.5(10) . . ?
C8_7 O3_7 Co3 129.6(10) . . ?
C8_7 O4_7 Co2 127.4(11) . . ?
O3_7 C8_7 C7_7 116.7(13) . . ?
O4_7 C8_7 C7_7 118.5(15) . . ?
O4_7 C8_7 O3_7 124.6(17) . . ?
C6_8 S1_8 C2_9 106.4(6) . . ?
O2_8 S1_8 C6_8 109.0(6) . . ?
O2_8 S1_8 O3_8 116.4(6) . . ?
O2_8 S1_8 C2_9 110.3(7) . . ?
O3_8 S1_8 C6_8 106.1(6) . . ?
O3_8 S1_8 C2_9 108.1(7) . . ?
Co5 O1_8 Co8 93.8(4) . . ?
C1_8 O1_8 Co5 132.8(8) . . ?
C1_8 O1_8 Co8 132.3(8) . . ?
O1_8 C1_8 C2_8 120.7(9) . . ?
O1_8 C1_8 C6_8 119.2(9) . . ?
C2_8 C1_8 C6_8 120.0 . . ?
C1_8 C2_8 C3_8 120.0 . . ?
C1_8 C2_8 S1_11 125.6(7) . . ?
C3_8 C2_8 S1_11 114.4(7) . . ?
C2_8 C3_8 H3_8 120.0 . . ?
C8_8 C3_8 C2_8 120.0 . . ?
C8_8 C3_8 H3_8 120.0 . . ?
C3_8 C8_8 C7_8 117.5(10) . . ?
C5_8 C8_8 C3_8 120.0 . . ?
C5_8 C8_8 C7_8 122.4(10) . . ?
C8_8 C5_8 H5_8 120.0 . . ?
C8_8 C5_8 C6_8 120.0 . . ?
C6_8 C5_8 H5_8 120.0 . . ?
C1_8 C6_8 S1_8 126.9(7) . . ?
C5_8 C6_8 S1_8 113.1(7) . . ?
C5_8 C6_8 C1_8 120.0 . . ?
S1_8 O2_8 Co5 121.1(6) . . ?
H4A_8 C4_8 H4B_8 109.5 . . ?
H4A_8 C4_8 H4C_8 109.5 . . ?
H4B_8 C4_8 H4C_8 109.5 . . ?
C7_8 C4_8 H4A_8 109.5 . . ?
C7_8 C4_8 H4B_8 109.5 . . ?
C7_8 C4_8 H4C_8 109.5 . . ?
C4_8 C7_8 C8_8 113.6(14) . . ?
C4_8 C7_8 C10_8 115.8(16) . . ?
C9_8 C7_8 C8_8 106.6(13) . . ?
C9_8 C7_8 C4_8 99.6(14) . . ?
C9_8 C7_8 C10_8 122.1(16) . . ?
C10_8 C7_8 C8_8 99.4(12) . . ?
C7_8 C9_8 H9A_8 109.5 . . ?
C7_8 C9_8 H9B_8 109.5 . . ?
C7_8 C9_8 H9C_8 109.5 . . ?
H9A_8 C9_8 H9B_8 109.5 . . ?
H9A_8 C9_8 H9C_8 109.5 . . ?
H9B_8 C9_8 H9C_8 109.5 . . ?
C7_8 C10_8 H10A_8 109.5 . . ?
C7_8 C10_8 H10B_8 109.5 . . ?
C7_8 C10_8 H10C_8 109.5 . . ?
H10A_8 C10_8 H10B_8 109.5 . . ?
H10A_8 C10_8 H10C_8 109.5 . . ?
H10B_8 C10_8 H10C_8 109.5 . . ?
Co5 O1_9 Co6 92.8(4) . . ?
C1_9 O1_9 Co5 131.4(9) . . ?
C1_9 O1_9 Co6 133.3(10) . . ?
O1_9 C1_9 C2_9 125.0(14) . . ?
O1_9 C1_9 C6_9 125.8(14) . . ?
C2_9 C1_9 C6_9 108.4(14) . . ?
O2_9 S1_9 C6_9 111.5(6) . . ?
O2_9 S1_9 C2_10 111.5(6) . . ?
O3_9 S1_9 O2_9 116.5(6) . . ?
O3_9 S1_9 C6_9 106.1(7) . . ?
O3_9 S1_9 C2_10 107.3(6) . . ?
C2_10 S1_9 C6_9 102.8(6) . . ?
S1_9 O2_9 Co6 120.9(6) . . ?
C1_9 C2_9 S1_8 120.6(12) . . ?
C3_9 C2_9 S1_8 113.6(12) . . ?
C3_9 C2_9 C1_9 125.7(15) . . ?
C2_9 C3_9 H3_9 118.8 . . ?
C2_9 C3_9 C4_9 122.4(14) . . ?
C4_9 C3_9 H3_9 118.8 . . ?
C3_9 C4_9 C7_9 121.5(9) . . ?
C5_9 C4_9 C3_9 114.0(11) . . ?
C5_9 C4_9 C7_9 124.3(10) . . ?
C4_9 C7_9 C8_9 109.5 . . ?
C4_9 C7_9 C9_9 109.5 . . ?
C4_9 C7_9 C10_9 109.5 . . ?
C9_9 C7_9 C8_9 109.4 . . ?
C9_9 C7_9 C10_9 109.5 . . ?
C10_9 C7_9 C8_9 109.4 . . ?
C7_9 C8_9 H8A_9 109.5 . . ?
C7_9 C8_9 H8B_9 109.5 . . ?
C7_9 C8_9 H8C_9 109.5 . . ?
H8A_9 C8_9 H8B_9 109.5 . . ?
H8A_9 C8_9 H8C_9 109.5 . . ?
H8B_9 C8_9 H8C_9 109.5 . . ?
C7_9 C9_9 H9A_9 109.5 . . ?
C7_9 C9_9 H9B_9 109.5 . . ?
C7_9 C9_9 H9C_9 109.5 . . ?
H9A_9 C9_9 H9B_9 109.5 . . ?
H9A_9 C9_9 H9C_9 109.5 . . ?
H9B_9 C9_9 H9C_9 109.5 . . ?
C7_9 C10_9 H10A_9 109.5 . . ?
C7_9 C10_9 H10B_9 109.5 . . ?
C7_9 C10_9 H10C_9 109.5 . . ?
H10A_9 C10_9 H10B_9 109.5 . . ?
H10A_9 C10_9 H10C_9 109.5 . . ?
H10B_9 C10_9 H10C_9 109.5 . . ?
C4_9 C5_9 H5_9 118.3 . . ?
C4_9 C5_9 C6_9 123.5(14) . . ?
C6_9 C5_9 H5_9 118.3 . . ?
C1_9 C6_9 S1_9 118.5(12) . . ?
C5_9 C6_9 C1_9 125.0(14) . . ?
C5_9 C6_9 S1_9 116.5(12) . . ?
O2_10 S1_10 C6_10 109.9(6) . . ?
O2_10 S1_10 C2_11 111.8(7) . . ?
O3_10 S1_10 C6_10 107.5(6) . . ?
O3_10 S1_10 O2_10 114.3(6) . . ?
O3_10 S1_10 C2_11 106.8(7) . . ?
C2_11 S1_10 C6_10 106.1(7) . . ?
C6_10 C1_10 C2_10 120.0 . . ?
C6_10 C1_10 O1_10 122.0(8) . . ?
C2_10 C1_10 O1_10 117.8(8) . . ?
C1_10 C6_10 S1_10 125.9(6) . . ?
C5_10 C6_10 S1_10 114.1(6) . . ?
C5_10 C6_10 C1_10 120.0 . . ?
C6_10 C5_10 H5_10 120.0 . . ?
C6_10 C5_10 C4_10 120.0 . . ?
C4_10 C5_10 H5_10 120.0 . . ?
C5_10 C4_10 C7_10 121.0(10) . . ?
C3_10 C4_10 C5_10 120.0 . . ?
C3_10 C4_10 C7_10 119.0(10) . . ?
C4_10 C3_10 H3_10 120.0 . . ?
C2_10 C3_10 C4_10 120.0 . . ?
C2_10 C3_10 H3_10 120.0 . . ?
C1_10 C2_10 S1_9 125.8(6) . . ?
C3_10 C2_10 S1_9 114.2(6) . . ?
C3_10 C2_10 C1_10 120.0 . . ?
Co6 O1_10 Co7 93.1(4) . . ?
C1_10 O1_10 Co6 136.5(8) . . ?
C1_10 O1_10 Co7 129.7(8) . . ?
S1_10 O2_10 Co7 118.1(6) . . ?
C4_10 C7_10 C9_10 108.5(12) . . ?
C8_10 C7_10 C4_10 113.3(13) . . ?
C8_10 C7_10 C9_10 111.2(14) . . ?
C10_10 C7_10 C4_10 109.9(13) . . ?
C10_10 C7_10 C8_10 110.7(14) . . ?
C10_10 C7_10 C9_10 102.6(13) . . ?
C7_10 C8_10 H8A_10 109.5 . . ?
C7_10 C8_10 H8B_10 109.5 . . ?
C7_10 C8_10 H8C_10 109.5 . . ?
H8A_10 C8_10 H8B_10 109.5 . . ?
H8A_10 C8_10 H8C_10 109.5 . . ?
H8B_10 C8_10 H8C_10 109.5 . . ?
C7_10 C9_10 H9A_10 109.5 . . ?
C7_10 C9_10 H9B_10 109.5 . . ?
C7_10 C9_10 H9C_10 109.5 . . ?
H9A_10 C9_10 H9B_10 109.5 . . ?
H9A_10 C9_10 H9C_10 109.5 . . ?
H9B_10 C9_10 H9C_10 109.5 . . ?
C7_10 C10_10 H10A_10 109.5 . . ?
C7_10 C10_10 H10B_10 109.5 . . ?
C7_10 C10_10 H10C_10 109.5 . . ?
H10A_10 C10_10 H10B_10 109.5 . . ?
H10A_10 C10_10 H10C_10 109.5 . . ?
H10B_10 C10_10 H10C_10 109.5 . . ?
O2_11 S1_11 C2_8 109.0(6) . . ?
O2_11 S1_11 C6_11 111.6(7) . . ?
O3_11 S1_11 C2_8 106.7(6) . . ?
O3_11 S1_11 O2_11 114.2(6) . . ?
O3_11 S1_11 C6_11 109.1(7) . . ?
C6_11 S1_11 C2_8 105.8(7) . . ?
Co7 O1_11 Co8 93.6(4) . . ?
C1_11 O1_11 Co7 131.9(9) . . ?
C1_11 O1_11 Co8 133.1(10) . . ?
O1_11 C1_11 C2_11 125.8(14) . . ?
O1_11 C1_11 C6_11 121.3(13) . . ?
C2_11 C1_11 C6_11 112.7(13) . . ?
C1_11 C2_11 S1_10 120.4(11) . . ?
C3_11 C2_11 S1_10 115.7(11) . . ?
C3_11 C2_11 C1_11 123.7(14) . . ?
S1_11 O2_11 Co8 120.2(6) . . ?
C2_11 C3_11 H3_11 118.0 . . ?
C4_11 C3_11 C2_11 124.0(15) . . ?
C4_11 C3_11 H3_11 118.0 . . ?
C3_11 C4_11 C5_11 114.4(14) . . ?
C3_11 C4_11 C7_11 121.3(14) . . ?
C5_11 C4_11 C7_11 123.3(15) . . ?
C4_11 C5_11 H5_11 117.1 . . ?
C6_11 C5_11 C4_11 125.7(15) . . ?
C6_11 C5_11 H5_11 117.1 . . ?
C1_11 C6_11 S1_11 124.0(11) . . ?
C5_11 C6_11 S1_11 116.8(12) . . ?
C5_11 C6_11 C1_11 119.2(14) . . ?
C8_11 C7_11 C4_11 108.9(14) . . ?
C9_11 C7_11 C4_11 110.3(16) . . ?
C9_11 C7_11 C8_11 116.5(15) . . ?
C9_11 C7_11 C10_11 111.9(15) . . ?
C10_11 C7_11 C4_11 108.0(13) . . ?
C10_11 C7_11 C8_11 100.5(15) . . ?
C7_11 C8_11 H8A_11 109.5 . . ?
C7_11 C8_11 H8B_11 109.5 . . ?
C7_11 C8_11 H8C_11 109.5 . . ?
H8A_11 C8_11 H8B_11 109.5 . . ?
H8A_11 C8_11 H8C_11 109.5 . . ?
H8B_11 C8_11 H8C_11 109.5 . . ?
C7_11 C9_11 H9A_11 109.5 . . ?
C7_11 C9_11 H9B_11 109.5 . . ?
C7_11 C9_11 H9C_11 109.5 . . ?
H9A_11 C9_11 H9B_11 109.5 . . ?
H9A_11 C9_11 H9C_11 109.5 . . ?
H9B_11 C9_11 H9C_11 109.5 . . ?
C7_11 C10_11 H10A_11 109.5 . . ?
C7_11 C10_11 H10B_11 109.5 . . ?
C7_11 C10_11 H10C_11 109.5 . . ?
H10A_11 C10_11 H10B_11 109.5 . . ?
H10A_11 C10_11 H10C_11 109.5 . . ?
H10B_11 C10_11 H10C_11 109.5 . . ?
N2_12 N1_12 C5_12 110.5(15) . . ?
C1_12 O1_12 Co6 126.9(11) . . ?
O1_12 C1_12 O2_12 128.8(16) . . ?
O1_12 C1_12 C3_12 113.3(15) . . ?
O2_12 C1_12 C3_12 117.8(15) . . ?
C1_12 O2_12 Co7 126.4(11) . . ?
C7_12 C2_12 H2_12 120.0 . . ?
C7_12 C2_12 C3_12 120.0 . . ?
C3_12 C2_12 H2_12 120.0 . . ?
C2_12 C7_12 C8_12 119.7(10) . . ?
C6_12 C7_12 C2_12 120.0 . . ?
C6_12 C7_12 C8_12 119.8(10) . . ?
C7_12 C6_12 H6_12 120.0 . . ?
C7_12 C6_12 C5_12 120.0 . . ?
C5_12 C6_12 H6_12 120.0 . . ?
N1_12 C5_12 C6_12 109.7(11) . . ?
N1_12 C5_12 C4_12 129.9(11) . . ?
C4_12 C5_12 C6_12 120.0 . . ?
C5_12 C4_12 H4_12 120.0 . . ?
C5_12 C4_12 C3_12 120.0 . . ?
C3_12 C4_12 H4_12 120.0 . . ?
C2_12 C3_12 C1_12 119.5(10) . . ?
C4_12 C3_12 C1_12 120.2(10) . . ?
C4_12 C3_12 C2_12 120.0 . . ?
N1_12 N2_12 N3_12 178(2) . . ?
C8_12 O3_12 Co1 128.5(10) . 2_655 ?
C8_12 O4_12 Co2 130.4(12) . 2_655 ?
O3_12 C8_12 C7_12 115.2(14) . . ?
O4_12 C8_12 C7_12 121.6(16) . . ?
O4_12 C8_12 O3_12 123.2(16) . . ?

loop_
_geom_bond_atom_site_label_1
_geom_bond_atom_site_label_2
_geom_bond_distance
_geom_bond_site_symmetry_2
_geom_bond_publ_flag
Co1 O1 2.218(9) . ?
Co1 O3_1 2.044(9) . ?
Co1 O1_2 2.088(10) . ?
Co1 O2_2 2.047(10) . ?
Co1 O1_3 2.075(9) . ?
Co1 O3_12 2.035(11) 2_655 ?
O1 Co2 2.339(7) . ?
O1 Co3 2.200(9) . ?
O1 Co4 2.416(8) . ?
O2 Co5 2.362(9) . ?
O2 Co6 2.216(10) . ?
O2 Co7 2.336(9) . ?
O2 Co8 2.286(9) . ?
Co2 O1_3 2.083(10) . ?
Co2 O2_3 2.095(9) . ?
Co2 O1_4 2.068(10) . ?
Co2 O4_7 2.013(11) . ?
Co2 O4_12 1.997(10) 2_655 ?
Co3 O1_4 2.113(9) . ?
Co3 O2_4 2.118(10) . ?
Co3 O1_5 2.099(11) . ?
Co3 O1_6 2.024(10) . ?
Co3 O3_7 2.036(11) . ?
Co4 O4_1 1.986(9) . ?
Co4 O1_2 2.082(9) . ?
Co4 O1_5 2.063(9) . ?
Co4 O2_5 2.046(11) . ?
Co4 O2_6 2.027(10) . ?
Co5 O2_1 2.039(10) 2_655 ?
Co5 O2_7 2.016(10) . ?
Co5 O1_8 2.077(10) . ?
Co5 O2_8 2.078(10) . ?
Co5 O1_9 2.101(10) . ?
Co6 O1_1 2.050(10) 2_655 ?
Co6 O1_9 2.103(10) . ?
Co6 O2_9 2.121(10) . ?
Co6 O1_10 2.074(10) . ?
Co6 O1_12 2.024(10) . ?
Co7 O4_6 1.980(10) . ?
Co7 O1_10 2.119(10) . ?
Co7 O2_10 2.096(9) . ?
Co7 O1_11 2.082(9) . ?
Co7 O2_12 2.021(10) . ?
Co8 O3_6 2.020(11) . ?
Co8 O1_7 2.037(9) . ?
Co8 O1_8 2.119(10) . ?
Co8 O1_11 2.108(9) . ?
Co8 O2_11 2.089(10) . ?
N1_1 N2_1 1.269(17) . ?
N1_1 C5_1 1.420(15) . ?
C1_1 O1_1 1.266(16) . ?
C1_1 O2_1 1.261(16) . ?
C1_1 C3_1 1.437(18) . ?
N2_1 N3_1 1.270(18) . ?
C2_1 H2_1 0.9500 . ?
C2_1 C3_1 1.3900 . ?
C2_1 C7_1 1.3900 . ?
C3_1 C4_1 1.3900 . ?
C4_1 H4_1 0.9500 . ?
C4_1 C5_1 1.3900 . ?
C5_1 C6_1 1.3900 . ?
C6_1 H6_1 0.9500 . ?
C6_1 C7_1 1.3900 . ?
C7_1 C8_1 1.539(16) . ?
O3_1 C8_1 1.248(16) . ?
O4_1 C8_1 1.321(16) . ?
S1_2 C6_2 1.753(9) . ?
S1_2 O2_2 1.443(10) . ?
S1_2 O3_2 1.449(10) . ?
S1_2 C2_3 1.738(8) . ?
C1_2 C2_2 1.3900 . ?
C1_2 C6_2 1.3900 . ?
C1_2 O1_2 1.388(12) . ?
C2_2 C3_2 1.3900 . ?
C2_2 S1_5 1.755(8) . ?
C3_2 H3_2 0.9500 . ?
C3_2 C4_2 1.3900 . ?
C4_2 C5_2 1.3900 . ?
C4_2 C7_2 1.529(19) . ?
C5_2 H5_2 0.9500 . ?
C5_2 C6_2 1.3900 . ?
C7_2 C8_2 1.37(2) . ?
C7_2 C9_2 1.61(2) . ?
C7_2 C10_2 1.38(2) . ?
C8_2 H8A_2 0.9800 . ?
C8_2 H8B_2 0.9800 . ?
C8_2 H8C_2 0.9800 . ?
C9_2 H9A_2 0.9800 . ?
C9_2 H9B_2 0.9800 . ?
C9_2 H9C_2 0.9800 . ?
C10_2 H10A_2 0.9800 . ?
C10_2 H10B_2 0.9800 . ?
C10_2 H10C_2 0.9800 . ?
S1_3 C6_3 1.757(9) . ?
S1_3 O2_3 1.472(10) . ?
S1_3 O3_3 1.453(10) . ?
S1_3 C2_4 1.744(8) . ?
O1_3 C1_3 1.379(11) . ?
C1_3 C2_3 1.3900 . ?
C1_3 C6_3 1.3900 . ?
C2_3 C3_3 1.3900 . ?
C3_3 H3_3 0.9500 . ?
C3_3 C4_3 1.3900 . ?
C4_3 C5_3 1.3900 . ?
C4_3 C7_3 1.542(17) . ?
C5_3 H5_3 0.9500 . ?
C5_3 C6_3 1.3900 . ?
C7_3 C8_3 1.506(15) . ?
C7_3 C9_3 1.533(15) . ?
C7_3 C10_3 1.541(15) . ?
C8_3 H8A_3 0.9800 . ?
C8_3 H8B_3 0.9800 . ?
C8_3 H8C_3 0.9800 . ?
C9_3 H9A_3 0.9800 . ?
C9_3 H9B_3 0.9800 . ?
C9_3 H9C_3 0.9800 . ?
C10_3 H10A_3 0.9800 . ?
C10_3 H10B_3 0.9800 . ?
C10_3 H10C_3 0.9800 . ?
S1_4 C6_4 1.753(8) . ?
S1_4 O2_4 1.468(11) . ?
S1_4 O3_4 1.439(10) . ?
S1_4 C2_5 1.751(9) . ?
O1_4 C1_4 1.395(11) . ?
C1_4 C6_4 1.3900 . ?
C1_4 C2_4 1.3900 . ?
C6_4 C5_4 1.3900 . ?
C5_4 H5_4 0.9500 . ?
C5_4 C9_4 1.3900 . ?
C9_4 C3_4 1.3900 . ?
C9_4 C7_4 1.650(13) . ?
C3_4 H3_4 0.9500 . ?
C3_4 C2_4 1.3900 . ?
C4_4 H4A_4 0.9800 . ?
C4_4 H4B_4 0.9800 . ?
C4_4 H4C_4 0.9800 . ?
C4_4 C7_4 1.41(2) . ?
C7_4 C8_4 1.570(14) . ?
C7_4 C10_4 1.630(15) . ?
C8_4 H8A_4 0.9800 . ?
C8_4 H8B_4 0.9800 . ?
C8_4 H8C_4 0.9800 . ?
C10_4 H10A_4 0.9800 . ?
C10_4 H10B_4 0.9800 . ?
C10_4 H10C_4 0.9800 . ?
O1_5 C1_5 1.396(12) . ?
C1_5 C6_5 1.3900 . ?
C1_5 C2_5 1.3900 . ?
C6_5 C5_5 1.3900 . ?
C6_5 S1_5 1.718(8) . ?
C5_5 H5_5 0.9500 . ?
C5_5 C4_5 1.3900 . ?
C4_5 C3_5 1.3900 . ?
C4_5 C7_5 1.559(18) . ?
C3_5 H3_5 0.9500 . ?
C3_5 C2_5 1.3900 . ?
S1_5 O2_5 1.453(10) . ?
S1_5 O3_5 1.487(11) . ?
C7_5 C8_5 1.519(14) . ?
C7_5 C9_5 1.501(14) . ?
C7_5 C10_5 1.484(14) . ?
C8_5 H8A_5 0.9800 . ?
C8_5 H8B_5 0.9800 . ?
C8_5 H8C_5 0.9800 . ?
C9_5 H9A_5 0.9800 . ?
C9_5 H9B_5 0.9800 . ?
C9_5 H9C_5 0.9800 . ?
C10_5 H10A_5 0.9800 . ?
C10_5 H10B_5 0.9800 . ?
C10_5 H10C_5 0.9800 . ?
C1_6 O1_6 1.317(17) . ?
C1_6 O2_6 1.223(17) . ?
C1_6 C3_6 1.527(14) . ?
N1_6 N2_6 1.265(18) . ?
N1_6 C5_6 1.463(15) . ?
N2_6 N3_6 1.48(2) . ?
C2_6 H2_6 0.9500 . ?
C2_6 C7_6 1.3900 . ?
C2_6 C3_6 1.3900 . ?
C7_6 C6_6 1.3900 . ?
C7_6 C8_6 1.556(14) . ?
C6_6 H6_6 0.9500 . ?
C6_6 C5_6 1.3900 . ?
C5_6 C4_6 1.3900 . ?
C4_6 H4_6 0.9500 . ?
C4_6 C3_6 1.3900 . ?
O3_6 C8_6 1.245(16) . ?
O4_6 C8_6 1.223(16) . ?
O1_7 C1_7 1.269(18) . ?
N1_7 N2_7 1.294(17) . ?
N1_7 C5_7 1.434(16) . ?
C1_7 O2_7 1.211(18) . ?
C1_7 C3_7 1.556(16) . ?
N2_7 N3_7 1.329(17) . ?
C2_7 H2_7 0.9500 . ?
C2_7 C3_7 1.3900 . ?
C2_7 C7_7 1.3900 . ?
C3_7 C4_7 1.3900 . ?
C4_7 H4_7 0.9500 . ?
C4_7 C5_7 1.3900 . ?
C5_7 C6_7 1.3900 . ?
C6_7 H6_7 0.9500 . ?
C6_7 C7_7 1.3900 . ?
C7_7 C8_7 1.493(19) . ?
O3_7 C8_7 1.274(18) . ?
O4_7 C8_7 1.269(16) . ?
S1_8 C6_8 1.731(9) . ?
S1_8 O2_8 1.430(9) . ?
S1_8 O3_8 1.470(10) . ?
S1_8 C2_9 1.786(15) . ?
O1_8 C1_8 1.385(11) . ?
C1_8 C2_8 1.3900 . ?
C1_8 C6_8 1.3900 . ?
C2_8 C3_8 1.3900 . ?
C2_8 S1_11 1.764(9) . ?
C3_8 H3_8 0.9500 . ?
C3_8 C8_8 1.3900 . ?
C8_8 C5_8 1.3900 . ?
C8_8 C7_8 1.582(17) . ?
C5_8 H5_8 0.9500 . ?
C5_8 C6_8 1.3900 . ?
C4_8 H4A_8 0.9800 . ?
C4_8 H4B_8 0.9800 . ?
C4_8 H4C_8 0.9800 . ?
C4_8 C7_8 1.45(2) . ?
C7_8 C9_8 1.42(2) . ?
C7_8 C10_8 1.55(2) . ?
C9_8 H9A_8 0.9800 . ?
C9_8 H9B_8 0.9800 . ?
C9_8 H9C_8 0.9800 . ?
C10_8 H10A_8 0.9800 . ?
C10_8 H10B_8 0.9800 . ?
C10_8 H10C_8 0.9800 . ?
O1_9 C1_9 1.276(16) . ?
C1_9 C2_9 1.439(19) . ?
C1_9 C6_9 1.448(19) . ?
S1_9 O2_9 1.419(10) . ?
S1_9 O3_9 1.403(10) . ?
S1_9 C6_9 1.813(15) . ?
S1_9 C2_10 1.766(8) . ?
C2_9 C3_9 1.358(19) . ?
C3_9 H3_9 0.9500 . ?
C3_9 C4_9 1.431(17) . ?
C4_9 C7_9 1.5353 . ?
C4_9 C5_9 1.337(17) . ?
C7_9 C8_9 1.5378 . ?
C7_9 C9_9 1.5361 . ?
C7_9 C10_9 1.5367 . ?
C8_9 H8A_9 0.9800 . ?
C8_9 H8B_9 0.9800 . ?
C8_9 H8C_9 0.9800 . ?
C9_9 H9A_9 0.9800 . ?
C9_9 H9B_9 0.9800 . ?
C9_9 H9C_9 0.9800 . ?
C10_9 H10A_9 0.9800 . ?
C10_9 H10B_9 0.9800 . ?
C10_9 H10C_9 0.9800 . ?
C5_9 H5_9 0.9500 . ?
C5_9 C6_9 1.394(19) . ?
S1_10 C6_10 1.753(9) . ?
S1_10 O2_10 1.469(9) . ?
S1_10 O3_10 1.448(10) . ?
S1_10 C2_11 1.733(15) . ?
C1_10 C6_10 1.3900 . ?
C1_10 C2_10 1.3900 . ?
C1_10 O1_10 1.394(11) . ?
C6_10 C5_10 1.3900 . ?
C5_10 H5_10 0.9500 . ?
C5_10 C4_10 1.3900 . ?
C4_10 C3_10 1.3900 . ?
C4_10 C7_10 1.546(16) . ?
C3_10 H3_10 0.9500 . ?
C3_10 C2_10 1.3900 . ?
C7_10 C8_10 1.52(2) . ?
C7_10 C9_10 1.68(2) . ?
C7_10 C10_10 1.50(2) . ?
C8_10 H8A_10 0.9800 . ?
C8_10 H8B_10 0.9800 . ?
C8_10 H8C_10 0.9800 . ?
C9_10 H9A_10 0.9800 . ?
C9_10 H9B_10 0.9800 . ?
C9_10 H9C_10 0.9800 . ?
C10_10 H10A_10 0.9800 . ?
C10_10 H10B_10 0.9800 . ?
C10_10 H10C_10 0.9800 . ?
S1_11 O2_11 1.453(10) . ?
S1_11 O3_11 1.444(10) . ?
S1_11 C6_11 1.685(15) . ?
O1_11 C1_11 1.262(15) . ?
C1_11 C2_11 1.446(19) . ?
C1_11 C6_11 1.510(19) . ?
C2_11 C3_11 1.398(18) . ?
C3_11 H3_11 0.9500 . ?
C3_11 C4_11 1.366(19) . ?
C4_11 C5_11 1.433(19) . ?
C4_11 C7_11 1.55(2) . ?
C5_11 H5_11 0.9500 . ?
C5_11 C6_11 1.390(18) . ?
C7_11 C8_11 1.53(2) . ?
C7_11 C9_11 1.41(2) . ?
C7_11 C10_11 1.47(2) . ?
C8_11 H8A_11 0.9800 . ?
C8_11 H8B_11 0.9800 . ?
C8_11 H8C_11 0.9800 . ?
C9_11 H9A_11 0.9800 . ?
C9_11 H9B_11 0.9800 . ?
C9_11 H9C_11 0.9800 . ?
C10_11 H10A_11 0.9800 . ?
C10_11 H10B_11 0.9800 . ?
C10_11 H10C_11 0.9800 . ?
N1_12 C5_12 1.389(16) . ?
N1_12 N2_12 1.266(18) . ?
O1_12 C1_12 1.249(18) . ?
C1_12 O2_12 1.251(18) . ?
C1_12 C3_12 1.511(18) . ?
C2_12 H2_12 0.9500 . ?
C2_12 C7_12 1.3900 . ?
C2_12 C3_12 1.3900 . ?
C7_12 C6_12 1.3900 . ?
C7_12 C8_12 1.512(19) . ?
C6_12 H6_12 0.9500 . ?
C6_12 C5_12 1.3900 . ?
C5_12 C4_12 1.3900 . ?
C4_12 H4_12 0.9500 . ?
C4_12 C3_12 1.3900 . ?
N2_12 N3_12 1.37(2) . ?
O3_12 C8_12 1.320(18) . ?
O4_12 C8_12 1.238(17) . ?

loop_
_geom_torsion_atom_site_label_1
_geom_torsion_atom_site_label_2
_geom_torsion_atom_site_label_3
_geom_torsion_atom_site_label_4
_geom_torsion
_geom_torsion_site_symmetry_1
_geom_torsion_site_symmetry_2
_geom_torsion_site_symmetry_3
_geom_torsion_site_symmetry_4
_geom_torsion_publ_flag
Co1 O3_1 C8_1 C7_1 176.9(8) . . . . ?
Co1 O3_1 C8_1 O4_1 -2(3) . . . . ?
Co1 O1_3 C1_3 C2_3 -6.2(14) . . . . ?
Co1 O1_3 C1_3 C6_3 179.7(7) . . . . ?
Co1 O3_12 C8_12 C7_12 178.1(9) 2_655 . . . ?
Co1 O3_12 C8_12 O4_12 0(3) 2_655 . . . ?
Co2 O1_3 C1_3 C2_3 -173.1(6) . . . . ?
Co2 O1_3 C1_3 C6_3 12.7(13) . . . . ?
Co2 O1_4 C1_4 C6_4 167.4(7) . . . . ?
Co2 O1_4 C1_4 C2_4 -16.3(14) . . . . ?
Co2 O4_7 C8_7 C7_7 -171.7(9) . . . . ?
Co2 O4_7 C8_7 O3_7 12(2) . . . . ?
Co2 O4_12 C8_12 C7_12 -169.9(10) 2_655 . . . ?
Co2 O4_12 C8_12 O3_12 8(3) 2_655 . . . ?
Co3 O1_4 C1_4 C6_4 11.5(14) . . . . ?
Co3 O1_4 C1_4 C2_4 -172.3(7) . . . . ?
Co3 O1_5 C1_5 C6_5 175.6(6) . . . . ?
Co3 O1_5 C1_5 C2_5 -5.7(12) . . . . ?
Co3 O3_7 C8_7 C7_7 176.1(8) . . . . ?
Co3 O3_7 C8_7 O4_7 -8(3) . . . . ?
Co4 O4_1 C8_1 C7_1 -169.3(9) . . . . ?
Co4 O4_1 C8_1 O3_1 9(2) . . . . ?
Co4 O1_5 C1_5 C6_5 12.3(13) . . . . ?
Co4 O1_5 C1_5 C2_5 -168.9(6) . . . . ?
Co5 O1_8 C1_8 C2_8 -173.9(6) . . . . ?
Co5 O1_8 C1_8 C6_8 10.4(12) . . . . ?
Co5 O1_9 C1_9 C2_9 -18(2) . . . . ?
Co5 O1_9 C1_9 C6_9 173.3(11) . . . . ?
Co6 O1_9 C1_9 C2_9 -175.6(11) . . . . ?
Co6 O1_9 C1_9 C6_9 16(2) . . . . ?
Co6 O1_12 C1_12 O2_12 -4(3) . . . . ?
Co6 O1_12 C1_12 C3_12 174.1(8) . . . . ?
Co7 O4_6 C8_6 C7_6 -175.4(8) . . . . ?
Co7 O4_6 C8_6 O3_6 10(2) . . . . ?
Co7 O1_11 C1_11 C2_11 -11(3) . . . . ?
Co7 O1_11 C1_11 C6_11 174.5(10) . . . . ?
Co8 O3_6 C8_6 C7_6 177.8(7) . . . . ?
Co8 O3_6 C8_6 O4_6 -7(2) . . . . ?
Co8 O1_7 C1_7 O2_7 8(3) . . . . ?
Co8 O1_7 C1_7 C3_7 -176.6(7) . . . . ?
Co8 O1_8 C1_8 C2_8 -9.1(12) . . . . ?
Co8 O1_8 C1_8 C6_8 175.2(6) . . . . ?
Co8 O1_11 C1_11 C2_11 -173.0(12) . . . . ?
Co8 O1_11 C1_11 C6_11 12(2) . . . . ?
N1_1 C5_1 C6_1 C7_1 174.9(12) . . . . ?
C1_1 C3_1 C4_1 C5_1 -171.4(13) . . . . ?
O1_1 C1_1 O2_1 Co5 -15(3) . . . 2_655 ?
O1_1 C1_1 C3_1 C2_1 27.8(19) . . . . ?
O1_1 C1_1 C3_1 C4_1 -160.6(12) . . . . ?
O2_1 C1_1 O1_1 Co6 10(3) . . . 2_655 ?
O2_1 C1_1 C3_1 C2_1 -166.1(12) . . . . ?
O2_1 C1_1 C3_1 C4_1 6(2) . . . . ?
N2_1 N1_1 C5_1 C4_1 -5(2) . . . . ?
N2_1 N1_1 C5_1 C6_1 -179.5(12) . . . . ?
C2_1 C3_1 C4_1 C5_1 0.0 . . . . ?
C2_1 C7_1 C8_1 O3_1 -10.0(18) . . . . ?
C2_1 C7_1 C8_1 O4_1 168.9(11) . . . . ?
C3_1 C1_1 O1_1 Co6 175.9(9) . . . 2_655 ?
C3_1 C1_1 O2_1 Co5 179.2(10) . . . 2_655 ?
C3_1 C2_1 C7_1 C6_1 0.0 . . . . ?
C3_1 C2_1 C7_1 C8_1 174.5(11) . . . . ?
C3_1 C4_1 C5_1 N1_1 -174.2(14) . . . . ?
C3_1 C4_1 C5_1 C6_1 0.0 . . . . ?
C4_1 C5_1 C6_1 C7_1 0.0 . . . . ?
C5_1 N1_1 N2_1 N3_1 111(6) . . . . ?
C5_1 C6_1 C7_1 C2_1 0.0 . . . . ?
C5_1 C6_1 C7_1 C8_1 -174.4(12) . . . . ?
C6_1 C7_1 C8_1 O3_1 164.4(12) . . . . ?
C6_1 C7_1 C8_1 O4_1 -16.6(18) . . . . ?
C7_1 C2_1 C3_1 C1_1 171.8(12) . . . . ?
C7_1 C2_1 C3_1 C4_1 0.0 . . . . ?
S1_2 C2_3 C3_3 C4_3 -179.2(8) . . . . ?
C1_2 C2_2 C3_2 C4_2 0.0 . . . . ?
C1_2 C2_2 S1_5 C6_5 -83.5(8) . . . . ?
C1_2 C2_2 S1_5 O2_5 34.6(8) . . . . ?
C1_2 C2_2 S1_5 O3_5 161.7(6) . . . . ?
C2_2 C1_2 C6_2 S1_2 179.0(8) . . . . ?
C2_2 C1_2 C6_2 C5_2 0.0 . . . . ?
C2_2 C1_2 O1_2 Co1 -174.3(6) . . . . ?
C2_2 C1_2 O1_2 Co4 -12.8(13) . . . . ?
C2_2 C3_2 C4_2 C5_2 0.0 . . . . ?
C2_2 C3_2 C4_2 C7_2 175.3(12) . . . . ?
C2_2 S1_5 O2_5 Co4 -59.1(8) . . . . ?
C3_2 C2_2 S1_5 C6_5 93.9(7) . . . . ?
C3_2 C2_2 S1_5 O2_5 -148.0(6) . . . . ?
C3_2 C2_2 S1_5 O3_5 -20.9(7) . . . . ?
C3_2 C4_2 C5_2 C6_2 0.0 . . . . ?
C3_2 C4_2 C7_2 C8_2 -164.2(14) . . . . ?
C3_2 C4_2 C7_2 C9_2 -46.5(16) . . . . ?
C3_2 C4_2 C7_2 C10_2 64.9(18) . . . . ?
C4_2 C5_2 C6_2 S1_2 -179.1(7) . . . . ?
C4_2 C5_2 C6_2 C1_2 0.0 . . . . ?
C5_2 C4_2 C7_2 C8_2 11(2) . . . . ?
C5_2 C4_2 C7_2 C9_2 129.0(11) . . . . ?
C5_2 C4_2 C7_2 C10_2 -119.7(14) . . . . ?
C6_2 S1_2 O2_2 Co1 55.5(8) . . . . ?
C6_2 S1_2 C2_3 C1_3 -90.9(7) . . . . ?
C6_2 S1_2 C2_3 C3_3 88.3(6) . . . . ?
C6_2 C1_2 C2_2 C3_2 0.0 . . . . ?
C6_2 C1_2 C2_2 S1_5 177.2(8) . . . . ?
C6_2 C1_2 O1_2 Co1 9.1(13) . . . . ?
C6_2 C1_2 O1_2 Co4 170.6(6) . . . . ?
O1_2 C1_2 C2_2 C3_2 -176.6(10) . . . . ?
O1_2 C1_2 C2_2 S1_5 0.6(10) . . . . ?
O1_2 C1_2 C6_2 S1_2 -4.4(9) . . . . ?
O1_2 C1_2 C6_2 C5_2 176.6(10) . . . . ?
O2_2 S1_2 C6_2 C1_2 -27.2(8) . . . . ?
O2_2 S1_2 C6_2 C5_2 151.9(6) . . . . ?
O2_2 S1_2 C2_3 C1_3 24.6(8) . . . . ?
O2_2 S1_2 C2_3 C3_3 -156.2(6) . . . . ?
O3_2 S1_2 C6_2 C1_2 -156.5(6) . . . . ?
O3_2 S1_2 C6_2 C5_2 22.6(7) . . . . ?
O3_2 S1_2 O2_2 Co1 179.4(6) . . . . ?
O3_2 S1_2 C2_3 C1_3 155.3(7) . . . . ?
O3_2 S1_2 C2_3 C3_3 -25.5(8) . . . . ?
C7_2 C4_2 C5_2 C6_2 -175.6(11) . . . . ?
O1_3 C1_3 C2_3 S1_2 5.0(10) . . . . ?
O1_3 C1_3 C2_3 C3_3 -174.1(10) . . . . ?
O1_3 C1_3 C6_3 S1_3 -6.4(10) . . . . ?
O1_3 C1_3 C6_3 C5_3 174.1(10) . . . . ?
C1_3 C2_3 C3_3 C4_3 0.0 . . . . ?
C2_3 S1_2 C6_2 C1_2 88.6(7) . . . . ?
C2_3 S1_2 C6_2 C5_2 -92.3(6) . . . . ?
C2_3 S1_2 O2_2 Co1 -54.2(8) . . . . ?
C2_3 C1_3 C6_3 S1_3 179.4(8) . . . . ?
C2_3 C1_3 C6_3 C5_3 0.0 . . . . ?
C2_3 C3_3 C4_3 C5_3 0.0 . . . . ?
C2_3 C3_3 C4_3 C7_3 -179.9(9) . . . . ?
C3_3 C4_3 C5_3 C6_3 0.0 . . . . ?
C3_3 C4_3 C7_3 C8_3 -15.5(13) . . . . ?
C3_3 C4_3 C7_3 C9_3 -139.3(9) . . . . ?
C3_3 C4_3 C7_3 C10_3 104.8(10) . . . . ?
C4_3 C5_3 C6_3 S1_3 -179.5(7) . . . . ?
C4_3 C5_3 C6_3 C1_3 0.0 . . . . ?
C5_3 C4_3 C7_3 C8_3 164.6(9) . . . . ?
C5_3 C4_3 C7_3 C9_3 40.8(12) . . . . ?
C5_3 C4_3 C7_3 C10_3 -75.2(11) . . . . ?
C6_3 S1_3 O2_3 Co2 56.7(7) . . . . ?
C6_3 S1_3 C2_4 C1_4 -80.3(8) . . . . ?
C6_3 S1_3 C2_4 C3_4 96.6(7) . . . . ?
C6_3 C1_3 C2_3 S1_2 179.1(9) . . . . ?
C6_3 C1_3 C2_3 C3_3 0.0 . . . . ?
O2_3 S1_3 C6_3 C1_3 -29.8(8) . . . . ?
O2_3 S1_3 C6_3 C5_3 149.7(6) . . . . ?
O2_3 S1_3 C2_4 C1_4 39.2(9) . . . . ?
O2_3 S1_3 C2_4 C3_4 -143.9(6) . . . . ?
O3_3 S1_3 C6_3 C1_3 -155.6(7) . . . . ?
O3_3 S1_3 C6_3 C5_3 23.9(7) . . . . ?
O3_3 S1_3 O2_3 Co2 177.8(5) . . . . ?
O3_3 S1_3 C2_4 C1_4 164.4(7) . . . . ?
O3_3 S1_3 C2_4 C3_4 -18.7(8) . . . . ?
C7_3 C4_3 C5_3 C6_3 179.9(9) . . . . ?
S1_4 C6_4 C5_4 C9_4 177.4(8) . . . . ?
O1_4 C1_4 C6_4 S1_4 -0.8(11) . . . . ?
O1_4 C1_4 C6_4 C5_4 176.2(11) . . . . ?
O1_4 C1_4 C2_4 S1_3 0.5(11) . . . . ?
O1_4 C1_4 C2_4 C3_4 -176.2(11) . . . . ?
C1_4 C6_4 C5_4 C9_4 0.0 . . . . ?
C6_4 S1_4 O2_4 Co3 61.3(8) . . . . ?
C6_4 S1_4 C2_5 C1_5 -83.7(7) . . . . ?
C6_4 S1_4 C2_5 C3_5 93.7(6) . . . . ?
C6_4 C1_4 C2_4 S1_3 176.7(9) . . . . ?
C6_4 C1_4 C2_4 C3_4 0.0 . . . . ?
C6_4 C5_4 C9_4 C3_4 0.0 . . . . ?
C6_4 C5_4 C9_4 C7_4 174.7(10) . . . . ?
C5_4 C9_4 C3_4 C2_4 0.0 . . . . ?
C5_4 C9_4 C7_4 C4_4 44.7(12) . . . . ?
C5_4 C9_4 C7_4 C8_4 172.3(10) . . . . ?
C5_4 C9_4 C7_4 C10_4 -75.6(13) . . . . ?
C9_4 C3_4 C2_4 S1_3 -177.1(8) . . . . ?
C9_4 C3_4 C2_4 C1_4 0.0 . . . . ?
C3_4 C9_4 C7_4 C4_4 -140.8(10) . . . . ?
C3_4 C9_4 C7_4 C8_4 -13.1(15) . . . . ?
C3_4 C9_4 C7_4 C10_4 98.9(10) . . . . ?
C2_4 S1_3 C6_3 C1_3 88.6(7) . . . . ?
C2_4 S1_3 C6_3 C5_3 -92.0(6) . . . . ?
C2_4 S1_3 O2_3 Co2 -61.3(7) . . . . ?
C2_4 C1_4 C6_4 S1_4 -177.0(10) . . . . ?
C2_4 C1_4 C6_4 C5_4 0.0 . . . . ?
O2_4 S1_4 C6_4 C1_4 -36.6(9) . . . . ?
O2_4 S1_4 C6_4 C5_4 146.2(6) . . . . ?
O2_4 S1_4 C2_5 C1_5 34.0(8) . . . . ?
O2_4 S1_4 C2_5 C3_5 -148.6(6) . . . . ?
O3_4 S1_4 C6_4 C1_4 -159.3(8) . . . . ?
O3_4 S1_4 C6_4 C5_4 23.6(8) . . . . ?
O3_4 S1_4 O2_4 Co3 -179.0(6) . . . . ?
O3_4 S1_4 C2_5 C1_5 159.1(7) . . . . ?
O3_4 S1_4 C2_5 C3_5 -23.5(7) . . . . ?
C7_4 C9_4 C3_4 C2_4 -174.4(10) . . . . ?
O1_5 C1_5 C6_5 C5_5 178.7(9) . . . . ?
O1_5 C1_5 C6_5 S1_5 -2.2(10) . . . . ?
O1_5 C1_5 C2_5 S1_4 -1.6(9) . . . . ?
O1_5 C1_5 C2_5 C3_5 -178.7(9) . . . . ?
C1_5 C6_5 C5_5 C4_5 0.0 . . . . ?
C1_5 C6_5 S1_5 C2_2 84.5(7) . . . . ?
C1_5 C6_5 S1_5 O2_5 -32.8(8) . . . . ?
C1_5 C6_5 S1_5 O3_5 -160.8(6) . . . . ?
C6_5 C1_5 C2_5 S1_4 177.2(8) . . . . ?
C6_5 C1_5 C2_5 C3_5 0.0 . . . . ?
C6_5 C5_5 C4_5 C3_5 0.0 . . . . ?
C6_5 C5_5 C4_5 C7_5 165.2(9) . . . . ?
C6_5 S1_5 O2_5 Co4 58.7(8) . . . . ?
C5_5 C6_5 S1_5 C2_2 -96.3(6) . . . . ?
C5_5 C6_5 S1_5 O2_5 146.4(6) . . . . ?
C5_5 C6_5 S1_5 O3_5 18.4(7) . . . . ?
C5_5 C4_5 C3_5 C2_5 0.0 . . . . ?
C5_5 C4_5 C7_5 C8_5 -96.0(10) . . . . ?
C5_5 C4_5 C7_5 C9_5 143.8(9) . . . . ?
C5_5 C4_5 C7_5 C10_5 20.6(12) . . . . ?
C4_5 C3_5 C2_5 S1_4 -177.6(7) . . . . ?
C4_5 C3_5 C2_5 C1_5 0.0 . . . . ?
C3_5 C4_5 C7_5 C8_5 69.9(10) . . . . ?
C3_5 C4_5 C7_5 C9_5 -50.2(11) . . . . ?
C3_5 C4_5 C7_5 C10_5 -173.5(8) . . . . ?
C2_5 S1_4 C6_4 C1_4 82.8(8) . . . . ?
C2_5 S1_4 C6_4 C5_4 -94.4(7) . . . . ?
C2_5 S1_4 O2_4 Co3 -55.9(8) . . . . ?
C2_5 C1_5 C6_5 C5_5 0.0 . . . . ?
C2_5 C1_5 C6_5 S1_5 179.1(8) . . . . ?
S1_5 C2_2 C3_2 C4_2 -177.6(7) . . . . ?
S1_5 C6_5 C5_5 C4_5 -179.2(7) . . . . ?
O3_5 S1_5 O2_5 Co4 -179.6(6) . . . . ?
C7_5 C4_5 C3_5 C2_5 -166.6(8) . . . . ?
O1_6 C1_6 O2_6 Co4 -14(3) . . . . ?
O1_6 C1_6 C3_6 C2_6 14.3(18) . . . . ?
O1_6 C1_6 C3_6 C4_6 -171.1(11) . . . . ?
N1_6 C5_6 C4_6 C3_6 -174.4(13) . . . . ?
N2_6 N1_6 C5_6 C6_6 -167.6(14) . . . . ?
N2_6 N1_6 C5_6 C4_6 7(2) . . . . ?
O2_6 C1_6 O1_6 Co3 10(3) . . . . ?
O2_6 C1_6 C3_6 C2_6 -172.5(12) . . . . ?
O2_6 C1_6 C3_6 C4_6 2(2) . . . . ?
C2_6 C7_6 C6_6 C5_6 0.0 . . . . ?
C2_6 C7_6 C8_6 O3_6 -15.9(17) . . . . ?
C2_6 C7_6 C8_6 O4_6 168.7(11) . . . . ?
C7_6 C2_6 C3_6 C1_6 174.6(12) . . . . ?
C7_6 C2_6 C3_6 C4_6 0.0 . . . . ?
C7_6 C6_6 C5_6 N1_6 174.8(12) . . . . ?
C7_6 C6_6 C5_6 C4_6 0.0 . . . . ?
C6_6 C7_6 C8_6 O3_6 170.0(10) . . . . ?
C6_6 C7_6 C8_6 O4_6 -5.4(18) . . . . ?
C6_6 C5_6 C4_6 C3_6 0.0 . . . . ?
C5_6 C4_6 C3_6 C1_6 -174.6(12) . . . . ?
C5_6 C4_6 C3_6 C2_6 0.0 . . . . ?
C3_6 C1_6 O1_6 Co3 -177.8(8) . . . . ?
C3_6 C1_6 O2_6 Co4 174.2(9) . . . . ?
C3_6 C2_6 C7_6 C6_6 0.0 . . . . ?
C3_6 C2_6 C7_6 C8_6 -174.0(11) . . . . ?
C8_6 C7_6 C6_6 C5_6 174.3(11) . . . . ?
O1_7 C1_7 O2_7 Co5 -13(3) . . . . ?
O1_7 C1_7 C3_7 C2_7 15.1(17) . . . . ?
O1_7 C1_7 C3_7 C4_7 -167.1(10) . . . . ?
N1_7 C5_7 C6_7 C7_7 -175.0(13) . . . . ?
C1_7 C3_7 C4_7 C5_7 -177.9(10) . . . . ?
N2_7 N1_7 C5_7 C4_7 169.3(12) . . . . ?
N2_7 N1_7 C5_7 C6_7 -15(2) . . . . ?
O2_7 C1_7 C3_7 C2_7 -168.6(12) . . . . ?
O2_7 C1_7 C3_7 C4_7 9.2(18) . . . . ?
C2_7 C3_7 C4_7 C5_7 0.0 . . . . ?
C2_7 C7_7 C8_7 O3_7 -13.6(18) . . . . ?
C2_7 C7_7 C8_7 O4_7 170.2(11) . . . . ?
C3_7 C1_7 O2_7 Co5 172.0(8) . . . . ?
C3_7 C2_7 C7_7 C6_7 0.0 . . . . ?
C3_7 C2_7 C7_7 C8_7 -178.7(12) . . . . ?
C3_7 C4_7 C5_7 N1_7 175.4(12) . . . . ?
C3_7 C4_7 C5_7 C6_7 0.0 . . . . ?
C4_7 C5_7 C6_7 C7_7 0.0 . . . . ?
C5_7 N1_7 N2_7 N3_7 157(7) . . . . ?
C5_7 C6_7 C7_7 C2_7 0.0 . . . . ?
C5_7 C6_7 C7_7 C8_7 178.7(12) . . . . ?
C6_7 C7_7 C8_7 O3_7 167.8(11) . . . . ?
C6_7 C7_7 C8_7 O4_7 -8.5(19) . . . . ?
C7_7 C2_7 C3_7 C1_7 177.8(11) . . . . ?
C7_7 C2_7 C3_7 C4_7 0.0 . . . . ?
S1_8 C2_9 C3_9 C4_9 -175.4(12) . . . . ?
O1_8 C1_8 C2_8 C3_8 -175.6(9) . . . . ?
O1_8 C1_8 C2_8 S1_11 2.3(9) . . . . ?
O1_8 C1_8 C6_8 S1_8 -1.0(9) . . . . ?
O1_8 C1_8 C6_8 C5_8 175.7(9) . . . . ?
C1_8 C2_8 C3_8 C8_8 0.0 . . . . ?
C1_8 C2_8 S1_11 O2_11 32.8(8) . . . . ?
C1_8 C2_8 S1_11 O3_11 156.6(6) . . . . ?
C1_8 C2_8 S1_11 C6_11 -87.3(8) . . . . ?
C2_8 C1_8 C6_8 S1_8 -176.7(8) . . . . ?
C2_8 C1_8 C6_8 C5_8 0.0 . . . . ?
C2_8 C3_8 C8_8 C5_8 0.0 . . . . ?
C2_8 C3_8 C8_8 C7_8 -176.5(10) . . . . ?
C2_8 S1_11 O2_11 Co8 -60.7(7) . . . . ?
C2_8 S1_11 C6_11 C1_11 89.2(15) . . . . ?
C2_8 S1_11 C6_11 C5_11 -91.4(14) . . . . ?
C3_8 C2_8 S1_11 O2_11 -149.1(6) . . . . ?
C3_8 C2_8 S1_11 O3_11 -25.3(7) . . . . ?
C3_8 C2_8 S1_11 C6_11 90.7(7) . . . . ?
C3_8 C8_8 C5_8 C6_8 0.0 . . . . ?
C3_8 C8_8 C7_8 C4_8 -29.2(17) . . . . ?
C3_8 C8_8 C7_8 C9_8 -137.9(11) . . . . ?
C3_8 C8_8 C7_8 C10_8 94.5(12) . . . . ?
C8_8 C5_8 C6_8 S1_8 177.1(7) . . . . ?
C8_8 C5_8 C6_8 C1_8 0.0 . . . . ?
C5_8 C8_8 C7_8 C4_8 154.4(11) . . . . ?
C5_8 C8_8 C7_8 C9_8 45.7(15) . . . . ?
C5_8 C8_8 C7_8 C10_8 -81.9(13) . . . . ?
C6_8 S1_8 O2_8 Co5 58.8(7) . . . . ?
C6_8 S1_8 C2_9 C1_9 -88.4(14) . . . . ?
C6_8 S1_8 C2_9 C3_9 94.5(13) . . . . ?
C6_8 C1_8 C2_8 C3_8 0.0 . . . . ?
C6_8 C1_8 C2_8 S1_11 178.0(8) . . . . ?
O2_8 S1_8 C6_8 C1_8 -33.9(8) . . . . ?
O2_8 S1_8 C6_8 C5_8 149.2(5) . . . . ?
O2_8 S1_8 C2_9 C1_9 29.7(15) . . . . ?
O2_8 S1_8 C2_9 C3_9 -147.5(12) . . . . ?
O3_8 S1_8 C6_8 C1_8 -159.9(6) . . . . ?
O3_8 S1_8 C6_8 C5_8 23.2(6) . . . . ?
O3_8 S1_8 O2_8 Co5 178.7(6) . . . . ?
O3_8 S1_8 C2_9 C1_9 158.0(13) . . . . ?
O3_8 S1_8 C2_9 C3_9 -19.2(14) . . . . ?
C7_8 C8_8 C5_8 C6_8 176.3(11) . . . . ?
O1_9 C1_9 C2_9 S1_8 9(2) . . . . ?
O1_9 C1_9 C2_9 C3_9 -174.3(15) . . . . ?
O1_9 C1_9 C6_9 S1_9 -8(2) . . . . ?
O1_9 C1_9 C6_9 C5_9 174.9(15) . . . . ?
C1_9 C2_9 C3_9 C4_9 8(3) . . . . ?
O2_9 S1_9 C6_9 C1_9 -30.0(15) . . . . ?
O2_9 S1_9 C6_9 C5_9 147.5(12) . . . . ?
O2_9 S1_9 C2_10 C1_10 28.2(8) . . . . ?
O2_9 S1_9 C2_10 C3_10 -152.4(6) . . . . ?
C2_9 S1_8 C6_8 C1_8 85.1(8) . . . . ?
C2_9 S1_8 C6_8 C5_8 -91.8(7) . . . . ?
C2_9 S1_8 O2_8 Co5 -57.7(9) . . . . ?
C2_9 C1_9 C6_9 S1_9 -177.7(11) . . . . ?
C2_9 C1_9 C6_9 C5_9 5(2) . . . . ?
C2_9 C3_9 C4_9 C7_9 175.4(12) . . . . ?
C2_9 C3_9 C4_9 C5_9 -10(2) . . . . ?
C3_9 C4_9 C7_9 C8_9 -51.7(12) . . . . ?
C3_9 C4_9 C7_9 C9_9 68.3(12) . . . . ?
C3_9 C4_9 C7_9 C10_9 -171.7(12) . . . . ?
C3_9 C4_9 C5_9 C6_9 11(2) . . . . ?
O3_9 S1_9 O2_9 Co6 -179.9(6) . . . . ?
O3_9 S1_9 C6_9 C1_9 -157.8(12) . . . . ?
O3_9 S1_9 C6_9 C5_9 19.7(15) . . . . ?
O3_9 S1_9 C2_10 C1_10 156.9(7) . . . . ?
O3_9 S1_9 C2_10 C3_10 -23.7(7) . . . . ?
C4_9 C5_9 C6_9 C1_9 -10(3) . . . . ?
C4_9 C5_9 C6_9 S1_9 173.0(12) . . . . ?
C7_9 C4_9 C5_9 C6_9 -174.7(12) . . . . ?
C5_9 C4_9 C7_9 C8_9 134.6(13) . . . . ?
C5_9 C4_9 C7_9 C9_9 -105.4(13) . . . . ?
C5_9 C4_9 C7_9 C10_9 14.7(13) . . . . ?
C6_9 C1_9 C2_9 S1_8 178.9(11) . . . . ?
C6_9 C1_9 C2_9 C3_9 -4(2) . . . . ?
C6_9 S1_9 O2_9 Co6 58.1(9) . . . . ?
C6_9 S1_9 C2_10 C1_10 -91.4(8) . . . . ?
C6_9 S1_9 C2_10 C3_10 87.9(7) . . . . ?
S1_10 C6_10 C5_10 C4_10 179.8(7) . . . . ?
S1_10 C2_11 C3_11 C4_11 -171.2(14) . . . . ?
C1_10 C6_10 C5_10 C4_10 0.0 . . . . ?
C6_10 S1_10 O2_10 Co7 59.9(7) . . . . ?
C6_10 S1_10 C2_11 C1_11 -83.8(14) . . . . ?
C6_10 S1_10 C2_11 C3_11 91.9(13) . . . . ?
C6_10 C1_10 C2_10 S1_9 179.4(8) . . . . ?
C6_10 C1_10 C2_10 C3_10 0.0 . . . . ?
C6_10 C1_10 O1_10 Co6 177.6(6) . . . . ?
C6_10 C1_10 O1_10 Co7 9.9(12) . . . . ?
C6_10 C5_10 C4_10 C3_10 0.0 . . . . ?
C6_10 C5_10 C4_10 C7_10 179.6(11) . . . . ?
C5_10 C4_10 C3_10 C2_10 0.0 . . . . ?
C5_10 C4_10 C7_10 C8_10 175.1(10) . . . . ?
C5_10 C4_10 C7_10 C9_10 51.1(14) . . . . ?
C5_10 C4_10 C7_10 C10_10 -60.4(16) . . . . ?
C4_10 C3_10 C2_10 S1_9 -179.4(7) . . . . ?
C4_10 C3_10 C2_10 C1_10 0.0 . . . . ?
C3_10 C4_10 C7_10 C8_10 -5.2(17) . . . . ?
C3_10 C4_10 C7_10 C9_10 -129.3(11) . . . . ?
C3_10 C4_10 C7_10 C10_10 119.2(13) . . . . ?
C2_10 S1_9 O2_9 Co6 -56.3(7) . . . . ?
C2_10 S1_9 C6_9 C1_9 89.6(13) . . . . ?
C2_10 S1_9 C6_9 C5_9 -92.8(13) . . . . ?
C2_10 C1_10 C6_10 S1_10 -179.7(8) . . . . ?
C2_10 C1_10 C6_10 C5_10 0.0 . . . . ?
C2_10 C1_10 O1_10 Co6 -7.5(13) . . . . ?
C2_10 C1_10 O1_10 Co7 -175.2(6) . . . . ?
O1_10 C1_10 C6_10 S1_10 -4.9(9) . . . . ?
O1_10 C1_10 C6_10 C5_10 174.8(9) . . . . ?
O1_10 C1_10 C2_10 S1_9 4.3(9) . . . . ?
O1_10 C1_10 C2_10 C3_10 -175.0(9) . . . . ?
O2_10 S1_10 C6_10 C1_10 -31.5(8) . . . . ?
O2_10 S1_10 C6_10 C5_10 148.8(6) . . . . ?
O2_10 S1_10 C2_11 C1_11 36.0(16) . . . . ?
O2_10 S1_10 C2_11 C3_11 -148.3(12) . . . . ?
O3_10 S1_10 C6_10 C1_10 -156.4(6) . . . . ?
O3_10 S1_10 C6_10 C5_10 23.9(7) . . . . ?
O3_10 S1_10 O2_10 Co7 -179.1(6) . . . . ?
O3_10 S1_10 C2_11 C1_11 161.7(13) . . . . ?
O3_10 S1_10 C2_11 C3_11 -22.6(15) . . . . ?
C7_10 C4_10 C3_10 C2_10 -179.6(11) . . . . ?
S1_11 C2_8 C3_8 C8_8 -178.2(7) . . . . ?
O1_11 C1_11 C2_11 S1_10 0(2) . . . . ?
O1_11 C1_11 C2_11 C3_11 -175.5(16) . . . . ?
O1_11 C1_11 C6_11 S1_11 -6(2) . . . . ?
O1_11 C1_11 C6_11 C5_11 174.9(15) . . . . ?
C1_11 C2_11 C3_11 C4_11 4(3) . . . . ?
C2_11 S1_10 C6_10 C1_10 89.6(8) . . . . ?
C2_11 S1_10 C6_10 C5_10 -90.1(7) . . . . ?
C2_11 S1_10 O2_10 Co7 -57.6(9) . . . . ?
C2_11 C1_11 C6_11 S1_11 178.8(13) . . . . ?
C2_11 C1_11 C6_11 C5_11 -1(2) . . . . ?
C2_11 C3_11 C4_11 C5_11 -7(3) . . . . ?
C2_11 C3_11 C4_11 C7_11 -175.8(16) . . . . ?
O2_11 S1_11 C6_11 C1_11 -29.2(17) . . . . ?
O2_11 S1_11 C6_11 C5_11 150.2(13) . . . . ?
O3_11 S1_11 O2_11 Co8 -179.9(6) . . . . ?
O3_11 S1_11 C6_11 C1_11 -156.3(13) . . . . ?
O3_11 S1_11 C6_11 C5_11 23.1(16) . . . . ?
C3_11 C4_11 C5_11 C6_11 6(3) . . . . ?
C3_11 C4_11 C7_11 C8_11 78(2) . . . . ?
C3_11 C4_11 C7_11 C9_11 -51(2) . . . . ?
C3_11 C4_11 C7_11 C10_11 -173.8(16) . . . . ?
C4_11 C5_11 C6_11 S1_11 178.2(14) . . . . ?
C4_11 C5_11 C6_11 C1_11 -2(3) . . . . ?
C5_11 C4_11 C7_11 C8_11 -90(2) . . . . ?
C5_11 C4_11 C7_11 C9_11 140.7(18) . . . . ?
C5_11 C4_11 C7_11 C10_11 18(2) . . . . ?
C6_11 S1_11 O2_11 Co8 55.8(9) . . . . ?
C6_11 C1_11 C2_11 S1_10 175.0(12) . . . . ?
C6_11 C1_11 C2_11 C3_11 0(2) . . . . ?
C7_11 C4_11 C5_11 C6_11 174.7(16) . . . . ?
N1_12 C5_12 C4_12 C3_12 172.8(16) . . . . ?
O1_12 C1_12 O2_12 Co7 -4(3) . . . . ?
O1_12 C1_12 C3_12 C2_12 21.7(19) . . . . ?
O1_12 C1_12 C3_12 C4_12 -163.6(12) . . . . ?
O2_12 C1_12 C3_12 C2_12 -159.6(13) . . . . ?
O2_12 C1_12 C3_12 C4_12 15(2) . . . . ?
C2_12 C7_12 C6_12 C5_12 0.0 . . . . ?
C2_12 C7_12 C8_12 O3_12 -10.0(19) . . . . ?
C2_12 C7_12 C8_12 O4_12 167.8(13) . . . . ?
C7_12 C2_12 C3_12 C1_12 174.8(13) . . . . ?
C7_12 C2_12 C3_12 C4_12 0.0 . . . . ?
C7_12 C6_12 C5_12 N1_12 -174.1(13) . . . . ?
C7_12 C6_12 C5_12 C4_12 0.0 . . . . ?
C6_12 C7_12 C8_12 O3_12 161.8(12) . . . . ?
C6_12 C7_12 C8_12 O4_12 -20(2) . . . . ?
C6_12 C5_12 C4_12 C3_12 0.0 . . . . ?
C5_12 C4_12 C3_12 C1_12 -174.7(13) . . . . ?
C5_12 C4_12 C3_12 C2_12 0.0 . . . . ?
C3_12 C1_12 O2_12 Co7 177.6(9) . . . . ?
C3_12 C2_12 C7_12 C6_12 0.0 . . . . ?
C3_12 C2_12 C7_12 C8_12 171.8(13) . . . . ?
N2_12 N1_12 C5_12 C6_12 -166.5(13) . . . . ?
N2_12 N1_12 C5_12 C4_12 20(2) . . . . ?
C8_12 C7_12 C6_12 C5_12 -171.8(13) . . . . ?

loop_
_smtbx_masks_void_nr
_smtbx_masks_void_average_x
_smtbx_masks_void_average_y
_smtbx_masks_void_average_z
_smtbx_masks_void_volume
_smtbx_masks_void_count_electrons
_smtbx_masks_void_content
1 -0.700 -0.594 -0.205 6018.2 2115.2 '50 C3H7NO'
